data_7114235
loop_
_publ_author_name
'Cadiou, Cyril'
'Coxall, Robert A.'
'Graham, Alasdair'
'Harrison, Andrew'
'Helliwell, Madeleine'
'Parsons, Simon'
'Winpenny, Richard E. P.'

_publ_section_title
;
 Octanuclear cobalt and nickel cages featuring formate ligands
;
_journal_issue 10
_journal_name_full 'Chemical Communications'
_journal_page_first 1106
_journal_paper_doi 10.1039/b202062a
_journal_year 2002
_chemical_formula_sum 'C203 H177.5 Cl4 Co8 N4 Na2 O43.25'
_chemical_formula_weight 4024.21
_space_group_IT_number 13
_symmetry_cell_setting monoclinic
_symmetry_Int_Tables_number 13
_symmetry_space_group_name_Hall '-P 2yc'
_symmetry_space_group_name_H-M 'P 1 2/c 1'
_atom_sites_solution_hydrogens geom
_atom_sites_solution_primary direct
_atom_sites_solution_secondary difmap
_audit_creation_date 19101-10-02
_audit_creation_method 'by teXsan v1.7'
_audit_update_record
;
?
;
_cell_angle_alpha 90.00
_cell_angle_beta 101.31(8)
_cell_angle_gamma 90.00
_cell_formula_units_Z 4
_cell_length_a 28.29(5)
_cell_length_b 17.630(10)
_cell_length_c 39.81(5)
_cell_measurement_reflns_used 211823
_cell_measurement_temperature 150(2)
_cell_measurement_theta_max 24.77
_cell_measurement_theta_min 1.56
_cell_volume 19470(4)
_computing_cell_refinement 'DENZO (Otwinowski, Z. 1988)'
_computing_data_collection 'MSC RAXIS11 Control'
_computing_data_reduction 'DENZO (Otwinowski, Z. 1988)'
_computing_publication_material 'teXsan (MSC, 1995)'
_computing_structure_refinement 'SHELXL-97 (Sheldrick, 1997)'
_computing_structure_solution 'previous Ni analogue used'
_diffrn_ambient_temperature 150(2)
_diffrn_measured_fraction_theta_full 0.592
_diffrn_measured_fraction_theta_max 0.592
_diffrn_measurement_device 'Rigaku RAXIS'
_diffrn_measurement_method '110 x 3 degree phi scans'
_diffrn_radiation_detector 'image plate'
_diffrn_radiation_monochromator graphite
_diffrn_radiation_source 'Rigaku rotating anode'
_diffrn_radiation_type MoK\a
_diffrn_radiation_wavelength 0.71069
_diffrn_reflns_av_R_equivalents 0.092
_diffrn_reflns_av_sigmaI/netI 0.1288
_diffrn_reflns_limit_h_max 28
_diffrn_reflns_limit_h_min 0
_diffrn_reflns_limit_k_max 18
_diffrn_reflns_limit_k_min 0
_diffrn_reflns_limit_l_max 42
_diffrn_reflns_limit_l_min -42
_diffrn_reflns_number 211823
_diffrn_reflns_theta_full 24.77
_diffrn_reflns_theta_max 24.77
_diffrn_reflns_theta_min 1.56
_diffrn_standards_decay_% 0.00
_diffrn_standards_interval_count 0
_diffrn_standards_number 0
_exptl_absorpt_coefficient_mu 0.800
_exptl_absorpt_correction_type none
_exptl_crystal_colour pink
_exptl_crystal_density_diffrn 1.373
_exptl_crystal_density_method 'not measured'
_exptl_crystal_description prismatic
_exptl_crystal_F_000 8302
_exptl_crystal_size_max 0.25
_exptl_crystal_size_mid 0.1
_exptl_crystal_size_min 0.1
_refine_diff_density_max 0.843
_refine_diff_density_min -0.831
_refine_diff_density_rms 0.078
_refine_ls_extinction_method none
_refine_ls_goodness_of_fit_ref 0.928
_refine_ls_hydrogen_treatment mixed
_refine_ls_matrix_type fullcycle
_refine_ls_number_parameters 2102
_refine_ls_number_reflns 20500
_refine_ls_number_restraints 8456
_refine_ls_restrained_S_all 0.882
_refine_ls_R_factor_all 0.1369
_refine_ls_R_factor_gt 0.0666
_refine_ls_shift/su_max 0.012
_refine_ls_shift/su_mean 0.000
_refine_ls_structure_factor_coef Fsqd
_refine_ls_weighting_details 'w=1/[\s^2^(Fo^2^)+(0.1079P)^2^+0.0000P] where P=(Fo^2^+2Fc^2^)/3'
_refine_ls_weighting_scheme calc
_refine_ls_wR_factor_gt 0.1688
_refine_ls_wR_factor_ref 0.1927
_reflns_number_gt 9820
_reflns_number_total 20500
_reflns_threshold_expression >2sigma(I)
_cod_data_source_file b202062a.txt
_cod_data_source_block s1004sq
_cod_depositor_comments
;
The following automatic conversions were performed:

'_refine_ls_weighting_scheme' value 'calc
w=1/[\s^2^(Fo^2^)+(0.1079P)^2^+0.0000P] where P=(Fo^2^+2Fc^2^)/3' was
changed to 'calc'. New tag '_refine_ls_weighting_details' was
created. The value of the new tag was set to
'w=1/[\s^2^(Fo^2^)+(0.1079P)^2^+0.0000P] where P=(Fo^2^+2Fc^2^)/3'.

Automatic conversion script
Id: cif_fix_values 3143 2015-03-26 13:38:13Z robertas 
;
_cod_original_cell_volume 19470(44)
_cod_original_sg_symbol_H-M 'P 2/c      '
_cod_original_formula_sum 'C203 H177.50 Cl4 Co8 N4 Na2 O43.25'
_cod_database_code 7114235

loop_
_symmetry_equiv_pos_as_xyz
'x, y, z'
'-x, y, -z+1/2'
'-x, -y, -z'
'x, -y, z-1/2'

loop_
_atom_site_label
_atom_site_type_symbol
_atom_site_fract_x
_atom_site_fract_y
_atom_site_fract_z
_atom_site_U_iso_or_equiv
_atom_site_adp_type
_atom_site_occupancy
_atom_site_calc_flag
_atom_site_refinement_flags
_atom_site_disorder_assembly
_atom_site_disorder_group
Co1 Co 0.76112(5) 0.40388(6) 0.03892(3) 0.0563(4) Uani 1 d U . .
Co2 Co 0.67232(5) 0.43525(6) 0.10094(3) 0.0525(4) Uani 1 d U . .
Co3 Co 0.71748(5) 0.37856(6) 0.17642(3) 0.0533(4) Uani 1 d U . .
Co4 Co 0.81431(5) 0.21933(6) 0.02753(3) 0.0643(4) Uani 1 d U . .
Co5 Co 0.71789(5) 0.27907(6) -0.01198(3) 0.0642(4) Uani 1 d U . .
Co6 Co 0.79151(5) 0.46091(6) 0.11596(3) 0.0554(4) Uani 1 d U . .
Co7 Co 0.69622(5) 0.17486(6) 0.18456(3) 0.0579(4) Uani 1 d U . .
Co8 Co 0.78117(5) 0.26553(6) 0.22325(3) 0.0593(4) Uani 1 d U . .
Na1 Na 0.81984(14) 0.10964(19) 0.09488(8) 0.0759(10) Uani 1 d U . .
Na2 Na 0.70938(14) 0.07998(18) 0.11566(8) 0.0700(9) Uani 1 d U . .
O1 O 0.7906(2) 0.3347(3) 0.18116(13) 0.0545(14) Uani 1 d U . .
O2 O 0.7423(2) 0.1878(3) 0.02130(14) 0.0644(15) Uani 1 d U . .
O3 O 0.6916(2) 0.2056(3) 0.13190(13) 0.0599(15) Uani 1 d U . .
O4 O 0.7088(2) 0.2834(3) 0.20242(12) 0.0529(13) Uani 1 d U . .
H4' H 0.6906 0.2940 0.2205 0.064 Uiso 1 calc R . .
O5 O 0.7847(2) 0.3204(3) 0.01082(12) 0.0614(14) Uani 1 d U . .
H5' H 0.8012 0.3422 -0.0064 0.074 Uiso 1 calc R . .
O6 O 0.6941(2) 0.3323(3) 0.12683(12) 0.0541(15) Uani 1 d U . .
O7 O 0.7891(2) 0.3594(3) 0.08771(12) 0.0534(15) Uani 1 d U . .
O8 O 0.6972(3) 0.3333(3) 0.03087(13) 0.0560(15) Uani 1 d U . .
O9 O 0.6403(2) 0.3826(3) 0.05779(13) 0.0561(16) Uani 1 d U . .
O10 O 0.7706(2) 0.1714(3) 0.18918(13) 0.0576(14) Uani 1 d U . .
O11 O 0.8146(2) 0.2401(3) 0.08064(13) 0.0630(16) Uani 1 d U . .
O12 O 0.8335(2) 0.4209(3) 0.15881(13) 0.0566(16) Uani 1 d U . .
O13 O 0.7876(2) 0.1132(3) 0.14350(15) 0.0722(16) Uani 1 d U . .
O14 O 0.7369(2) 0.1126(3) 0.06601(14) 0.0731(16) Uani 1 d U . .
C1 C 0.8055(3) 0.2944(5) 0.0975(2) 0.062(3) Uani 1 d U . .
H1 H 0.8115 0.2868 0.1210 0.074 Uiso 1 calc R . .
C2 C 0.7983(4) 0.1531(5) 0.1684(2) 0.065(2) Uani 1 d U . .
H2 H 0.8294 0.1726 0.1730 0.078 Uiso 1 calc R . .
C3 C 0.6876(3) 0.2659(5) 0.1149(2) 0.063(3) Uani 1 d U . .
H3 H 0.6791 0.2613 0.0912 0.075 Uiso 1 calc R . .
C4 C 0.6550(4) 0.3502(5) 0.0334(2) 0.056(2) Uani 1 d U . .
H4 H 0.6312 0.3371 0.0147 0.067 Uiso 1 calc R . .
C5 C 0.8274(4) 0.3756(5) 0.1814(2) 0.060(2) Uani 1 d U . .
H5 H 0.8524 0.3712 0.2003 0.072 Uiso 1 calc R . .
C6 C 0.7189(4) 0.1537(5) 0.0399(2) 0.070(3) Uani 1 d U . .
H6 H 0.6855 0.1582 0.0345 0.084 Uiso 1 calc R . .
O1A O 0.8127(3) 0.1725(3) -0.01990(14) 0.0750(19) Uani 1 d U . .
O2A O 0.7453(3) 0.2237(3) -0.05021(13) 0.0737(19) Uani 1 d U . .
C1A C 0.7803(4) 0.1759(5) -0.0452(2) 0.070(3) Uani 1 d U . .
C2A C 0.7802(4) 0.1183(5) -0.0755(2) 0.067(2) Uani 1 d U . .
C3A C 0.8151(4) 0.0521(5) -0.0638(2) 0.072(3) Uani 1 d DU . .
C4A C 0.8641(4) 0.0658(5) -0.0513(2) 0.080(3) Uani 1 d DU . .
H4A H 0.8753 0.1155 -0.0487 0.096 Uiso 1 calc R . .
C5A C 0.8963(4) 0.0061(6) -0.0426(2) 0.091(3) Uani 1 d DU . .
H5A H 0.9285 0.0157 -0.0334 0.109 Uiso 1 calc R . .
C6A C 0.8799(4) -0.0682(6) -0.0476(3) 0.099(4) Uani 1 d DU . .
H6A H 0.9015 -0.1081 -0.0421 0.119 Uiso 1 calc R . .
C7A C 0.8322(4) -0.0830(5) -0.0607(3) 0.106(4) Uani 1 d DU . .
H7A H 0.8216 -0.1328 -0.0643 0.127 Uiso 1 calc R . .
C8A C 0.7999(2) -0.0227(3) -0.06849(14) 0.085(3) Uani 1 d DU . .
H8A H 0.7675 -0.0329 -0.0770 0.102 Uiso 1 calc R . .
C9A C 0.7259(2) 0.0884(3) -0.08547(14) 0.074(2) Uani 1 d RDU . .
C10A C 0.7015(2) 0.0829(3) -0.11936(14) 0.076(3) Uani 1 d RDU . .
H10A H 0.7163 0.0984 -0.1371 0.092 Uiso 1 d R . .
C11A C 0.6544(4) 0.0576(6) -0.1265(3) 0.098(4) Uani 1 d DU . .
H11A H 0.6375 0.0540 -0.1489 0.117 Uiso 1 calc R . .
C12A C 0.6330(4) 0.0380(6) -0.0997(3) 0.114(4) Uani 1 d DU . .
H12A H 0.6015 0.0202 -0.1041 0.137 Uiso 1 calc R . .
C13A C 0.6573(4) 0.0441(6) -0.0665(3) 0.112(4) Uani 1 d DU . .
H13A H 0.6409 0.0342 -0.0489 0.135 Uiso 1 calc R . .
C14A C 0.7059(2) 0.0647(3) -0.05798(13) 0.096(3) Uani 1 d DU . .
H14A H 0.7235 0.0628 -0.0357 0.116 Uiso 1 calc R . .
C15A C 0.7961(2) 0.1596(3) -0.10506(13) 0.075(3) Uani 1 d RDU . .
C16A C 0.8145(2) 0.1176(3) -0.12909(13) 0.074(3) Uani 1 d RDU . .
H16A H 0.8173 0.0654 -0.1269 0.088 Uiso 1 d R . .
C17A C 0.8304(4) 0.1517(5) -0.1565(2) 0.084(3) Uani 1 d DU . .
H17A H 0.8453 0.1228 -0.1710 0.100 Uiso 1 calc R . .
C18A C 0.8240(5) 0.2270(6) -0.1618(3) 0.109(4) Uani 1 d DU . .
H18A H 0.8339 0.2499 -0.1803 0.131 Uiso 1 calc R . .
C19A C 0.8029(5) 0.2700(6) -0.1399(3) 0.126(5) Uani 1 d DU . .
H19A H 0.7967 0.3212 -0.1444 0.151 Uiso 1 calc R . .
C20A C 0.7908(4) 0.2373(5) -0.1111(2) 0.105(4) Uani 1 d DU . .
H20A H 0.7790 0.2677 -0.0955 0.126 Uiso 1 calc R . .
O1B O 0.7279(2) 0.4640(3) -0.00268(13) 0.0592(16) Uani 1 d U . .
O2B O 0.6993(2) 0.3735(3) -0.04214(13) 0.0672(18) Uani 1 d U . .
C1B C 0.7032(4) 0.4418(5) -0.0313(2) 0.064(3) Uani 1 d U . .
C2B C 0.6711(4) 0.5019(5) -0.05376(19) 0.061(2) Uani 1 d U . .
C3B C 0.6236(4) 0.4864(5) -0.04250(19) 0.065(2) Uani 1 d DU . .
C4B C 0.5897(4) 0.4374(5) -0.0605(2) 0.077(3) Uani 1 d DU . .
H4B H 0.5946 0.4172 -0.0811 0.092 Uiso 1 calc R . .
C5B C 0.5487(4) 0.4177(5) -0.0487(2) 0.084(3) Uani 1 d DU . .
H5B H 0.5259 0.3855 -0.0614 0.100 Uiso 1 calc R . .
C6B C 0.5419(4) 0.4463(5) -0.0176(2) 0.083(3) Uani 1 d DU . .
H6B H 0.5143 0.4338 -0.0094 0.100 Uiso 1 calc R . .
C7B C 0.5764(3) 0.4937(5) 0.0014(2) 0.076(3) Uani 1 d DU . .
H7B H 0.5725 0.5103 0.0229 0.091 Uiso 1 calc R . .
C8B C 0.6167(2) 0.5166(3) -0.01121(12) 0.068(3) Uani 1 d DU . .
H8B H 0.6385 0.5512 0.0008 0.082 Uiso 1 calc R . .
C9B C 0.6665(2) 0.4906(3) -0.09285(12) 0.063(3) Uani 1 d RDU . .
C10B C 0.6304(2) 0.5316(3) -0.11387(12) 0.074(3) Uani 1 d RDU . .
H10B H 0.6085 0.5590 -0.1041 0.089 Uiso 1 d R . .
C11B C 0.6264(4) 0.5308(5) -0.14881(19) 0.081(3) Uani 1 d DU . .
H11B H 0.6016 0.5572 -0.1627 0.097 Uiso 1 calc R . .
C12B C 0.6585(4) 0.4917(6) -0.1631(2) 0.099(4) Uani 1 d DU . .
H12B H 0.6559 0.4921 -0.1867 0.119 Uiso 1 calc R . .
C13B C 0.6945(4) 0.4519(5) -0.14328(19) 0.096(4) Uani 1 d DU . .
H13B H 0.7164 0.4251 -0.1533 0.115 Uiso 1 calc R . .
C14B C 0.6987(2) 0.4512(3) -0.10783(11) 0.083(3) Uani 1 d DU . .
H14B H 0.7234 0.4239 -0.0943 0.100 Uiso 1 calc R . .
C15B C 0.6915(2) 0.5830(3) -0.04672(11) 0.066(3) Uani 1 d RDU . .
C16B C 0.6617(2) 0.6450(3) -0.04587(11) 0.076(3) Uani 1 d RDU . .
H16B H 0.6289 0.6381 -0.0466 0.092 Uiso 1 d R . .
C17B C 0.6809(4) 0.7172(5) -0.0428(2) 0.094(4) Uani 1 d DU . .
H17B H 0.6606 0.7583 -0.0419 0.113 Uiso 1 calc R . .
C18B C 0.7296(4) 0.7301(6) -0.0412(3) 0.096(4) Uani 1 d DU . .
H18B H 0.7419 0.7792 -0.0391 0.115 Uiso 1 calc R . .
C19B C 0.7595(4) 0.6697(5) -0.0428(2) 0.093(3) Uani 1 d DU . .
H19B H 0.7921 0.6777 -0.0423 0.112 Uiso 1 calc R . .
C20B C 0.7406(3) 0.5954(5) -0.0451(2) 0.078(3) Uani 1 d DU . .
H20B H 0.7611 0.5543 -0.0456 0.094 Uiso 1 calc R . .
O1C O 0.8221(2) 0.4674(3) 0.03975(14) 0.0611(16) Uani 1 d U . .
O2C O 0.8462(2) 0.4928(3) 0.09536(14) 0.0686(17) Uani 1 d U . .
C1C C 0.8532(4) 0.4889(5) 0.0653(2) 0.062(2) Uani 1 d U . .
C2C C 0.9031(4) 0.5186(5) 0.0591(2) 0.072(2) Uani 1 d U . .
C3C C 0.8965(4) 0.6065(5) 0.0567(2) 0.073(3) Uani 1 d DU . .
C4C C 0.8563(4) 0.6381(5) 0.0375(2) 0.084(3) Uani 1 d DU . .
H4C H 0.8327 0.6067 0.0251 0.100 Uiso 1 calc R . .
C5C C 0.8492(4) 0.7182(5) 0.0358(2) 0.094(3) Uani 1 d DU . .
H5C H 0.8216 0.7383 0.0221 0.113 Uiso 1 calc R . .
C6C C 0.8827(4) 0.7653(6) 0.0540(3) 0.119(5) Uani 1 d DU . .
H6C H 0.8774 0.8173 0.0543 0.143 Uiso 1 calc R . .
C7C C 0.9252(3) 0.7339(5) 0.07232(19) 0.119(4) Uani 1 d DU . .
H7C H 0.9500 0.7649 0.0835 0.142 Uiso 1 calc R . .
C8C C 0.9298(3) 0.6552(5) 0.07362(19) 0.103(4) Uani 1 d RDU . .
H8C H 0.9576 0.6349 0.0870 0.124 Uiso 1 calc R . .
C9C C 0.9104(4) 0.4861(6) 0.0241(2) 0.076(3) Uani 1 d DU . .
C10C C 0.9063(4) 0.4091(6) 0.0170(2) 0.082(3) Uani 1 d DU . .
H10C H 0.904(3) 0.382(4) 0.036(2) 0.098 Uiso 1 d . . .
C11C C 0.9136(4) 0.3793(6) -0.0134(2) 0.109(4) Uani 1 d DU . .
H11C H 0.9108 0.3273 -0.0172 0.130 Uiso 1 calc R . .
C12C C 0.9250(5) 0.4263(7) -0.0381(3) 0.111(4) Uani 1 d DU . .
H12C H 0.9294 0.4066 -0.0590 0.133 Uiso 1 calc R . .
C13C C 0.9297(5) 0.5030(6) -0.0316(3) 0.117(4) Uani 1 d DU . .
H13C H 0.9392 0.5353 -0.0475 0.141 Uiso 1 calc R . .
C14C C 0.9205(2) 0.5314(3) -0.00145(13) 0.093(3) Uani 1 d U . .
H14C H 0.9211 0.5836 0.0017 0.111 Uiso 1 calc R . .
C15C C 0.9456(2) 0.4960(3) 0.08840(13) 0.077(3) Uani 1 d RDU . .
C16C C 0.9840(2) 0.4555(3) 0.08046(13) 0.096(3) Uani 1 d RDU . .
H16C H 0.9840 0.4406 0.0580 0.116 Uiso 1 d R . .
C17C C 1.0219(4) 0.4372(7) 0.1080(2) 0.112(4) Uani 1 d DU . .
H17C H 1.0480 0.4089 0.1040 0.135 Uiso 1 calc R . .
C18C C 1.0206(4) 0.4605(7) 0.1403(3) 0.113(4) Uani 1 d DU . .
H18C H 1.0468 0.4502 0.1578 0.136 Uiso 1 calc R . .
C19C C 0.9825(4) 0.4981(7) 0.1477(3) 0.111(4) Uani 1 d DU . .
H19C H 0.9822 0.5122 0.1702 0.134 Uiso 1 calc R . .
C20C C 0.9437(4) 0.5158(6) 0.1217(2) 0.089(3) Uani 1 d DU . .
H20C H 0.9169 0.5405 0.1266 0.107 Uiso 1 calc R . .
O1D O 0.8897(2) 0.2358(3) 0.03301(14) 0.0680(16) Uani 1 d U . .
O2D O 0.8628(2) 0.1304(3) 0.05167(13) 0.0608(15) Uani 1 d U . .
C1D C 0.8975(4) 0.1741(6) 0.0492(2) 0.062(2) Uani 1 d U . .
C2D C 0.9505(4) 0.1567(5) 0.0694(2) 0.061(2) Uani 1 d U . .
C3D C 0.9868(3) 0.1971(4) 0.0528(2) 0.059(2) Uani 1 d DU . .
C4D C 0.9831(4) 0.1966(5) 0.0175(2) 0.071(3) Uani 1 d DU . .
H4D H 0.9562 0.1754 0.0035 0.085 Uiso 1 calc R . .
C5D C 1.0199(4) 0.2279(5) 0.0030(2) 0.080(3) Uani 1 d DU . .
H5D H 1.0168 0.2269 -0.0207 0.096 Uiso 1 calc R . .
C6D C 1.0599(4) 0.2597(5) 0.0224(2) 0.082(3) Uani 1 d DU . .
H6D H 1.0838 0.2808 0.0122 0.099 Uiso 1 calc R . .
C7D C 1.0644(4) 0.2601(5) 0.0573(2) 0.083(3) Uani 1 d DU . .
H7D H 1.0916 0.2812 0.0710 0.099 Uiso 1 calc R . .
C8D C 1.0279(2) 0.2285(3) 0.07232(12) 0.078(3) Uani 1 d DU . .
H8D H 1.0316 0.2287 0.0961 0.094 Uiso 1 calc R . .
C9D C 0.9431(2) 0.1905(3) 0.10420(12) 0.063(3) Uani 1 d RDU . .
C10D C 0.9420(2) 0.2685(3) 0.10757(12) 0.073(3) Uani 1 d RDU . .
H10D H 0.9481 0.2995 0.0900 0.088 Uiso 1 d R . .
C11D C 0.9305(4) 0.3012(5) 0.1370(2) 0.077(3) Uani 1 d DU . .
H11D H 0.9292 0.3536 0.1391 0.092 Uiso 1 calc R . .
C12D C 0.9211(4) 0.2552(6) 0.1626(2) 0.084(3) Uani 1 d DU . .
H12D H 0.9129 0.2768 0.1820 0.100 Uiso 1 calc R . .
C13D C 0.9236(4) 0.1785(5) 0.1601(2) 0.082(3) Uani 1 d DU . .
H13D H 0.9178 0.1484 0.1781 0.098 Uiso 1 calc R . .
C14D C 0.9346(2) 0.1444(3) 0.13102(12) 0.074(3) Uani 1 d DU . .
H14D H 0.9363 0.0919 0.1295 0.089 Uiso 1 calc R . .
C15D C 0.9623(2) 0.0729(3) 0.07075(12) 0.057(2) Uani 1 d RDU . .
C16D C 0.9389(2) 0.0229(3) 0.04608(12) 0.062(3) Uani 1 d RDU . .
H16D H 0.9129 0.0387 0.0295 0.074 Uiso 1 d R . .
C17D C 0.9542(4) -0.0532(4) 0.0475(2) 0.075(3) Uani 1 d DU . .
H17D H 0.9373 -0.0882 0.0322 0.090 Uiso 1 calc R . .
C18D C 0.9935(4) -0.0767(5) 0.0711(2) 0.079(3) Uani 1 d DU . .
H18D H 1.0044 -0.1264 0.0711 0.095 Uiso 1 calc R . .
C19D C 1.0168(4) -0.0249(5) 0.0951(2) 0.082(3) Uani 1 d DU . .
H19D H 1.0428 -0.0406 0.1117 0.098 Uiso 1 calc R . .
C20D C 1.0019(3) 0.0494(4) 0.0944(2) 0.068(3) Uani 1 d DU . .
H20D H 1.0186 0.0839 0.1099 0.082 Uiso 1 calc R . .
O1E O 0.6219(2) 0.1572(3) 0.17708(13) 0.0636(15) Uani 1 d U . .
O2E O 0.6685(2) 0.0713(3) 0.15996(14) 0.0583(15) Uani 1 d U . .
C1E C 0.6282(4) 0.0936(5) 0.1620(2) 0.057(2) Uani 1 d U . .
C2E C 0.5823(4) 0.0521(6) 0.1435(2) 0.079(2) Uani 1 d U . .
C3E C 0.5789(4) 0.0904(5) 0.1055(2) 0.096(3) Uani 1 d DU . .
C4E C 0.6038(4) 0.0586(6) 0.0830(2) 0.106(3) Uani 1 d DU . .
H4E H 0.6201 0.0131 0.0886 0.127 Uiso 1 calc R . .
C5E C 0.6052(5) 0.0937(6) 0.0515(3) 0.119(4) Uani 1 d DU . .
H5E H 0.6193 0.0695 0.0353 0.142 Uiso 1 calc R . .
C6E C 0.5853(5) 0.1637(7) 0.0454(3) 0.131(5) Uani 1 d DU . .
H6E H 0.5845 0.1859 0.0242 0.158 Uiso 1 calc R . .
C7E C 0.5664(4) 0.2029(7) 0.0697(3) 0.124(4) Uani 1 d DU . .
H7E H 0.5571 0.2534 0.0663 0.149 Uiso 1 calc R . .
C8E C 0.5615(2) 0.1636(3) 0.09997(15) 0.115(4) Uani 1 d DU . .
H8E H 0.5467 0.1871 0.1161 0.138 Uiso 1 calc R . .
C9E C 0.5912(2) -0.0343(3) 0.14573(15) 0.082(3) Uani 1 d RDU . .
C10E C 0.6198(2) -0.0651(3) 0.17494(15) 0.095(4) Uani 1 d RDU . .
H10E H 0.6337 -0.0336 0.1929 0.114 Uiso 1 d R . .
C11E C 0.6271(5) -0.1435(5) 0.1782(3) 0.118(4) Uani 1 d DU . .
H11E H 0.6431 -0.1646 0.1987 0.142 Uiso 1 calc R . .
C12E C 0.6099(6) -0.1882(6) 0.1505(3) 0.160(6) Uani 1 d DU . .
H12E H 0.6182 -0.2392 0.1509 0.192 Uiso 1 calc R . .
C13E C 0.5799(6) -0.1580(5) 0.1214(3) 0.171(6) Uani 1 d DU . .
H13E H 0.5664 -0.1900 0.1036 0.205 Uiso 1 calc R . .
C14E C 0.5700(3) -0.0801(4) 0.11888(17) 0.124(5) Uani 1 d DU . .
H14E H 0.5497 -0.0600 0.0997 0.149 Uiso 1 calc R . .
C15E C 0.5352(3) 0.0744(4) 0.15752(17) 0.109(3) Uani 1 d RDU . .
C16E C 0.5387(3) 0.0938(4) 0.19183(17) 0.162(5) Uani 1 d RDU . .
H16E H 0.5683 0.0940 0.2070 0.194 Uiso 1 d R . .
C17E C 0.4947(4) 0.1112(10) 0.2015(4) 0.178(6) Uani 1 d DU . .
H17E H 0.4963 0.1332 0.2229 0.214 Uiso 1 calc R . .
C18E C 0.4523(5) 0.0991(9) 0.1831(3) 0.173(6) Uani 1 d DU . .
H18E H 0.4248 0.0985 0.1927 0.207 Uiso 1 calc R . .
C19E C 0.4498(4) 0.0872(8) 0.1484(3) 0.140(5) Uani 1 d DU . .
H19E H 0.4200 0.0876 0.1336 0.168 Uiso 1 calc R . .
C20E C 0.4915(4) 0.0744(7) 0.1353(3) 0.125(4) Uani 1 d DU . .
H20E H 0.4896 0.0661 0.1120 0.150 Uiso 1 calc R . .
O1F O 0.7669(2) 0.2020(3) 0.26222(13) 0.0629(17) Uani 1 d U . .
O2F O 0.7051(2) 0.1307(3) 0.23387(14) 0.0600(17) Uani 1 d U . .
C1F C 0.7359(4) 0.1484(5) 0.2600(2) 0.057(2) Uani 1 d U . .
C2F C 0.7368(3) 0.1045(4) 0.29440(19) 0.056(2) Uani 1 d U . .
C3F C 0.7143(3) 0.1517(4) 0.31910(19) 0.059(2) Uani 1 d DU . .
C4F C 0.7032(3) 0.1196(4) 0.3481(2) 0.064(3) Uani 1 d DU . .
H4F H 0.7088 0.0682 0.3523 0.077 Uiso 1 calc R . .
C5F C 0.6839(4) 0.1622(5) 0.3708(2) 0.075(3) Uani 1 d DU . .
H5F H 0.6775 0.1389 0.3904 0.090 Uiso 1 calc R . .
C6F C 0.6738(4) 0.2374(5) 0.3658(2) 0.086(3) Uani 1 d DU . .
H6F H 0.6605 0.2650 0.3816 0.103 Uiso 1 calc R . .
C7F C 0.6835(4) 0.2714(5) 0.3372(2) 0.087(3) Uani 1 d DU . .
H7F H 0.6767 0.3226 0.3330 0.105 Uiso 1 calc R . .
C8F C 0.7035(2) 0.2280(3) 0.31464(13) 0.076(3) Uani 1 d DU . .
H8F H 0.7102 0.2517 0.2952 0.091 Uiso 1 calc R . .
C9F C 0.7913(2) 0.0863(3) 0.30837(13) 0.065(2) Uani 1 d RDU . .
C10F C 0.8178(2) 0.0602(3) 0.28473(13) 0.087(3) Uani 1 d RDU . .
H10F H 0.8031 0.0549 0.2618 0.105 Uiso 1 d R . .
C11F C 0.8660(4) 0.0415(6) 0.2965(3) 0.103(4) Uani 1 d DU . .
H11F H 0.8837 0.0196 0.2817 0.124 Uiso 1 calc R . .
C12F C 0.8874(4) 0.0552(6) 0.3299(3) 0.105(4) Uani 1 d DU . .
H12F H 0.9201 0.0451 0.3371 0.126 Uiso 1 calc R . .
C13F C 0.8616(3) 0.0835(6) 0.3528(3) 0.097(4) Uani 1 d DU . .
H13F H 0.8767 0.0939 0.3752 0.116 Uiso 1 calc R . .
C14F C 0.8123(2) 0.0967(3) 0.34182(12) 0.078(3) Uani 1 d DU . .
H14F H 0.7938 0.1125 0.3574 0.093 Uiso 1 calc R . .
C15F C 0.7069(2) 0.0326(3) 0.28720(12) 0.056(2) Uani 1 d RDU . .
C16F C 0.7274(2) -0.0380(3) 0.29536(12) 0.073(3) Uani 1 d RDU . .
H16F H 0.7603 -0.0431 0.3036 0.088 Uiso 1 d R . .
C17F C 0.6984(4) -0.1031(5) 0.2906(2) 0.080(3) Uani 1 d DU . .
H17F H 0.7125 -0.1499 0.2970 0.096 Uiso 1 calc R . .
C18F C 0.6493(4) -0.1003(5) 0.2766(2) 0.077(3) Uani 1 d DU . .
H18F H 0.6306 -0.1440 0.2731 0.093 Uiso 1 calc R . .
C19F C 0.6299(3) -0.0299(5) 0.2684(2) 0.072(3) Uani 1 d DU . .
H19F H 0.5973 -0.0256 0.2589 0.087 Uiso 1 calc R . .
C20F C 0.6579(3) 0.0352(5) 0.2739(2) 0.068(3) Uani 1 d DU . .
H20F H 0.6433 0.0821 0.2685 0.081 Uiso 1 calc R . .
O1G O 0.7454(2) 0.4414(3) 0.21966(13) 0.0570(16) Uani 1 d U . .
O2G O 0.7900(2) 0.3585(3) 0.25561(12) 0.0602(17) Uani 1 d U . .
C1G C 0.7744(4) 0.4245(5) 0.2469(2) 0.059(2) Uani 1 d U . .
C2G C 0.7954(4) 0.4912(5) 0.2704(2) 0.064(2) Uani 1 d U . .
C3G C 0.7629(3) 0.5602(5) 0.2656(2) 0.069(3) Uani 1 d DU . .
C4G C 0.7806(4) 0.6338(5) 0.2683(2) 0.082(3) Uani 1 d DU . .
H4G H 0.8136 0.6420 0.2712 0.099 Uiso 1 calc R . .
C5G C 0.7493(4) 0.6964(5) 0.2666(3) 0.095(4) Uani 1 d DU . .
H5G H 0.7620 0.7452 0.2691 0.114 Uiso 1 calc R . .
C6G C 0.7000(4) 0.6866(5) 0.2614(3) 0.092(4) Uani 1 d DU . .
H6G H 0.6795 0.7283 0.2595 0.111 Uiso 1 calc R . .
C7G C 0.6820(4) 0.6144(5) 0.2591(2) 0.081(3) Uani 1 d DU . .
H7G H 0.6490 0.6065 0.2561 0.098 Uiso 1 calc R . .
C8G C 0.7131(2) 0.5530(3) 0.26119(12) 0.069(3) Uani 1 d DU . .
H8G H 0.7000 0.5045 0.2596 0.083 Uiso 1 calc R . .
C9G C 0.8436(2) 0.4991(3) 0.25856(12) 0.064(2) Uani 1 d RDU . .
C10G C 0.8461(2) 0.5421(3) 0.22968(12) 0.077(3) Uani 1 d RDU . .
H10G H 0.8195 0.5699 0.2188 0.092 Uiso 1 d R . .
C11G C 0.8884(3) 0.5463(6) 0.2171(2) 0.089(3) Uani 1 d DU . .
H11G H 0.8891 0.5747 0.1975 0.107 Uiso 1 calc R . .
C12G C 0.9289(4) 0.5093(6) 0.2331(2) 0.105(4) Uani 1 d DU . .
H12G H 0.9575 0.5129 0.2250 0.126 Uiso 1 calc R . .
C13G C 0.9262(3) 0.4668(6) 0.2613(2) 0.093(3) Uani 1 d DU . .
H13G H 0.9539 0.4419 0.2725 0.112 Uiso 1 calc R . .
C14G C 0.8851(2) 0.4591(3) 0.27387(12) 0.078(3) Uani 1 d DU . .
H14G H 0.8846 0.4274 0.2925 0.094 Uiso 1 calc R . .
C15G C 0.8030(2) 0.4749(3) 0.30905(12) 0.066(3) Uani 1 d RDU . .
C16G C 0.7745(2) 0.4227(3) 0.32203(12) 0.076(3) Uani 1 d RDU . .
H16G H 0.7524 0.3932 0.3073 0.092 Uiso 1 d R . .
C17G C 0.7804(4) 0.4103(5) 0.35750(19) 0.095(4) Uani 1 d DU . .
H17G H 0.7621 0.3734 0.3657 0.114 Uiso 1 calc R . .
C18G C 0.8136(4) 0.4530(6) 0.3804(2) 0.102(4) Uani 1 d DU . .
H18G H 0.8173 0.4457 0.4039 0.123 Uiso 1 calc R . .
C19G C 0.8404(4) 0.5055(6) 0.3676(2) 0.092(3) Uani 1 d DU . .
H19G H 0.8631 0.5338 0.3826 0.110 Uiso 1 calc R . .
C20G C 0.8345(4) 0.5181(5) 0.33229(19) 0.082(3) Uani 1 d DU . .
H20G H 0.8522 0.5562 0.3243 0.098 Uiso 1 calc R . .
O1H O 0.6157(2) 0.4352(3) 0.12401(13) 0.0617(15) Uani 1 d U . .
O2H O 0.6505(2) 0.4157(3) 0.17919(13) 0.0602(15) Uani 1 d U . .
C1H C 0.6147(4) 0.4226(4) 0.1551(2) 0.054(2) Uiso 1 d U . .
C2H C 0.5636(3) 0.4208(5) 0.16577(19) 0.058(2) Uani 1 d U . .
C3H C 0.5504(3) 0.5067(5) 0.1662(2) 0.060(3) Uani 1 d DU . .
C4H C 0.5834(4) 0.5579(5) 0.1851(2) 0.074(3) Uani 1 d DU . .
H4H H 0.6126 0.5399 0.1974 0.089 Uiso 1 calc R . .
C5H C 0.5733(4) 0.6337(5) 0.1855(2) 0.082(3) Uani 1 d DU . .
H5H H 0.5957 0.6667 0.1981 0.098 Uiso 1 calc R . .
C6H C 0.5301(4) 0.6614(6) 0.1675(3) 0.105(4) Uani 1 d DU . .
H6H H 0.5227 0.7126 0.1684 0.126 Uiso 1 calc R . .
C7H C 0.4984(4) 0.6126(5) 0.1482(3) 0.108(4) Uani 1 d DU . .
H7H H 0.4703 0.6315 0.1347 0.129 Uiso 1 calc R . .
C8H C 0.5078(2) 0.5336(3) 0.14840(13) 0.093(3) Uani 1 d DU . .
H8H H 0.4850 0.5005 0.1364 0.111 Uiso 1 calc R . .
C9H C 0.5691(2) 0.3860(3) 0.20171(13) 0.063(3) Uiso 1 d RDU . .
C10H C 0.5555(2) 0.4241(3) 0.22889(13) 0.088(3) Uani 1 d RDU . .
H10H H 0.5430 0.4728 0.2260 0.105 Uiso 1 d R . .
C11H C 0.5626(4) 0.3876(5) 0.2612(2) 0.104(4) Uani 1 d DU . .
H11H H 0.5536 0.4123 0.2796 0.124 Uiso 1 calc R . .
C12H C 0.5822(5) 0.3170(6) 0.2657(2) 0.118(4) Uani 1 d DU . .
H12H H 0.5883 0.2950 0.2874 0.142 Uiso 1 calc R . .
C13H C 0.5931(4) 0.2780(5) 0.2380(2) 0.099(4) Uani 1 d DU . .
H13H H 0.6041 0.2283 0.2408 0.119 Uiso 1 calc R . .
C14H C 0.5879(2) 0.3123(3) 0.20555(13) 0.080(3) Uani 1 d DU . .
H14H H 0.5966 0.2868 0.1872 0.096 Uiso 1 calc R . .
C15H C 0.5249(2) 0.3788(3) 0.13903(13) 0.071(3) Uani 1 d RDU . .
C16H C 0.4953(2) 0.3285(3) 0.15205(13) 0.114(4) Uani 1 d RDU . .
H16H H 0.4993 0.3202 0.1756 0.136 Uiso 1 d R . .
C17H C 0.4604(4) 0.2919(6) 0.1284(3) 0.120(4) Uani 1 d DU . .
H17H H 0.4378 0.2621 0.1363 0.144 Uiso 1 calc R . .
C18H C 0.4578(5) 0.2974(7) 0.0944(3) 0.132(5) Uani 1 d DU . .
H18H H 0.4400 0.2628 0.0794 0.159 Uiso 1 calc R . .
C19H C 0.4828(4) 0.3574(7) 0.0820(3) 0.124(4) Uani 1 d DU . .
H19H H 0.4751 0.3716 0.0591 0.148 Uiso 1 calc R . .
C20H C 0.5191(4) 0.3948(7) 0.1046(2) 0.118(4) Uani 1 d DU . .
H20H H 0.5389 0.4299 0.0967 0.141 Uiso 1 calc R . .
O1J O 0.8538(2) 0.2400(3) 0.23333(16) 0.0806(18) Uani 1 d U . .
N1J N 0.8632(9) 0.2564(17) 0.2921(5) 0.069(3) Uiso 0.33 d PDU A 1
H1J H 0.8327 0.2599 0.2914 0.083 Uiso 0.33 calc PR A 1
C2J C 0.8810(10) 0.2511(16) 0.2630(6) 0.074(4) Uiso 0.33 d PDU A 1
C3J C 0.9314(10) 0.2526(14) 0.2662(6) 0.094(5) Uiso 0.33 d PDU A 1
H3J H 0.9448 0.2473 0.2468 0.113 Uiso 0.33 calc PR A 1
C4J C 0.9607(9) 0.2617(17) 0.2971(7) 0.110(5) Uiso 0.33 d PDU A 1
H4J H 0.9938 0.2635 0.2983 0.132 Uiso 0.33 calc PR A 1
C5J C 0.9430(8) 0.2682(17) 0.3267(6) 0.089(5) Uiso 0.33 d PDU A 1
H5J H 0.9623 0.2799 0.3478 0.107 Uiso 0.33 calc PR A 1
C6J C 0.8951(8) 0.256(2) 0.3224(5) 0.086(4) Uiso 0.33 d PDU A 1
ClJA Cl 0.8657(4) 0.2814(6) 0.3544(3) 0.1178(16) Uiso 0.33 d PDU A 1
N1J' N 0.8731(5) 0.2620(9) 0.2884(3) 0.069(3) Uiso 0.67 d PDU A 2
H1J' H 0.8453 0.2823 0.2875 0.083 Uiso 0.67 calc PR A 2
C2J' C 0.8831(6) 0.2325(8) 0.2593(4) 0.074(4) Uiso 0.67 d PDU A 2
C3J' C 0.9292(6) 0.2004(7) 0.2621(4) 0.094(5) Uiso 0.67 d PDU A 2
H3J' H 0.9386 0.1780 0.2433 0.113 Uiso 0.67 calc PR A 2
C4J' C 0.9597(6) 0.2031(9) 0.2931(4) 0.110(5) Uiso 0.67 d PDU A 2
H4J' H 0.9908 0.1847 0.2944 0.132 Uiso 0.67 calc PR A 2
C5J' C 0.9483(5) 0.2307(8) 0.3226(4) 0.089(5) Uiso 0.67 d PDU A 2
H5J' H 0.9694 0.2281 0.3436 0.107 Uiso 0.67 calc PR A 2
C6J' C 0.9045(5) 0.2617(12) 0.3189(4) 0.086(4) Uiso 0.67 d PDU A 2
ClJB Cl 0.8830(2) 0.3046(3) 0.35131(15) 0.1178(16) Uiso 0.67 d PDU A 2
O1K O 0.6507(2) 0.2334(3) -0.02848(15) 0.0767(17) Uani 1 d DU . .
N1K N 0.6496(3) 0.2414(4) -0.08492(18) 0.098(3) Uani 1 d DU . .
H1K H 0.6803 0.2484 -0.0797 0.118 Uiso 1 calc R . .
C2K C 0.6254(4) 0.2290(6) -0.0592(2) 0.088(3) Uani 1 d DU . .
C3K C 0.5762(4) 0.2117(7) -0.0668(3) 0.123(4) Uani 1 d DU . .
H3K H 0.5589 0.2000 -0.0498 0.148 Uiso 1 calc R . .
C4K C 0.5552(5) 0.2132(8) -0.1008(3) 0.150(5) Uani 1 d DU . .
H4K H 0.5221 0.2053 -0.1069 0.180 Uiso 1 calc R . .
C5K C 0.5807(5) 0.2257(7) -0.1263(3) 0.140(4) Uani 1 d DU . .
H5K H 0.5651 0.2221 -0.1491 0.168 Uiso 1 calc R . .
C6K C 0.6277(4) 0.2432(7) -0.1187(3) 0.113(4) Uiso 1 d DU . .
Cl6K Cl 0.66205(16) 0.26127(18) -0.14866(7) 0.1446(15) Uani 1 d DU . .
O1L O 0.7283(2) 0.4653(3) 0.14311(12) 0.0528(13) Uani 1 d DU . .
N1L N 0.7762(3) 0.5645(3) 0.13923(16) 0.0574(18) Uani 1 d DU . .
C2L C 0.7376(3) 0.5371(4) 0.15122(19) 0.056(2) Uani 1 d DU . .
C3L C 0.7127(3) 0.5827(4) 0.17023(19) 0.065(3) Uani 1 d DU . .
H3L H 0.6870 0.5633 0.1790 0.079 Uiso 1 calc R . .
C4L C 0.7265(4) 0.6569(5) 0.1758(2) 0.079(3) Uani 1 d DU . .
H4L H 0.7092 0.6885 0.1877 0.094 Uiso 1 calc R . .
C5L C 0.7662(4) 0.6860(5) 0.1640(2) 0.077(3) Uani 1 d DU . .
H5L H 0.7763 0.7358 0.1683 0.093 Uiso 1 calc R . .
C6L C 0.7894(3) 0.6379(5) 0.1457(2) 0.072(3) Uani 1 d DU . .
Cl6L Cl 0.83809(11) 0.66752(13) 0.12889(7) 0.0909(9) Uani 1 d DU . .
O1M O 0.7336(2) 0.4740(3) 0.07352(12) 0.0560(13) Uani 1 d DU . .
N1M N 0.6712(3) 0.5451(3) 0.07993(16) 0.0578(19) Uani 1 d DU . .
C2M C 0.7120(3) 0.5396(4) 0.06706(19) 0.054(2) Uani 1 d DU . .
C3M C 0.7278(3) 0.6002(4) 0.05005(19) 0.062(3) Uani 1 d DU . .
H3M H 0.7558 0.5964 0.0413 0.074 Uiso 1 calc R . .
C4M C 0.7013(4) 0.6665(5) 0.0463(2) 0.067(3) Uani 1 d DU . .
H4M H 0.7116 0.7075 0.0349 0.080 Uiso 1 calc R . .
C5M C 0.6594(4) 0.6725(5) 0.0593(2) 0.069(3) Uani 1 d DU . .
H5M H 0.6413 0.7169 0.0568 0.083 Uiso 1 calc R . .
C6M C 0.6457(3) 0.6114(5) 0.07574(19) 0.061(2) Uani 1 d DU . .
Cl6M Cl 0.59450(10) 0.61394(13) 0.09376(6) 0.0755(8) Uani 1 d DU . .
C1S C 0.8808(6) -0.1258(9) 0.1290(4) 0.198(7) Uiso 1 d U . .
H1S4 H 0.9117 -0.1322 0.1228 0.297 Uiso 1 calc R . .
H1S5 H 0.8645 -0.1739 0.1275 0.297 Uiso 1 calc R . .
H1S6 H 0.8850 -0.1068 0.1519 0.297 Uiso 1 calc R . .
C2S C 0.8490(7) -0.0664(12) 0.1030(5) 0.191(7) Uiso 1 d U . .
O1S O 0.8283(4) -0.0982(6) 0.0737(3) 0.179(4) Uiso 1 d U . .
O2S O 0.8525(3) -0.0045(5) 0.1112(2) 0.132(3) Uiso 1 d U . .
C3S C 0.8006(6) -0.0442(8) 0.0463(4) 0.171(6) Uiso 1 d U . .
H5S1 H 0.7769 -0.0163 0.0560 0.205 Uiso 1 calc R . .
H5S2 H 0.8229 -0.0079 0.0398 0.205 Uiso 1 calc R . .
C4S C 0.7759(6) -0.0849(9) 0.0155(4) 0.203(7) Uiso 1 d U . .
H6S1 H 0.7995 -0.1063 0.0039 0.304 Uiso 1 calc R . .
H6S2 H 0.7558 -0.0502 0.0005 0.304 Uiso 1 calc R . .
H6S3 H 0.7565 -0.1247 0.0221 0.304 Uiso 1 calc R . .
C5S C 0.7668(15) -0.1677(17) 0.1001(8) 0.110(6) Uiso 0.357(14) d PU B 3
H1T1 H 0.7603 -0.1566 0.0761 0.164 Uiso 0.357(14) calc PR B 3
H1T2 H 0.7579 -0.2192 0.1036 0.164 Uiso 0.357(14) calc PR B 3
H1T3 H 0.8005 -0.1608 0.1092 0.164 Uiso 0.357(14) calc PR B 3
C5S' C 0.7192(8) -0.1743(9) 0.0986(4) 0.110(6) Uiso 0.643(14) d PU B 4
H1T4 H 0.7435 -0.1856 0.0856 0.164 Uiso 0.643(14) calc PR B 4
H1T5 H 0.6893 -0.1635 0.0832 0.164 Uiso 0.643(14) calc PR B 4
H1T6 H 0.7150 -0.2171 0.1126 0.164 Uiso 0.643(14) calc PR B 4
C6S C 0.7340(6) -0.1078(7) 0.1205(3) 0.126(5) Uani 1 d U . .
O3S O 0.7523(3) -0.1227(4) 0.15369(19) 0.124(3) Uani 1 d U . .
O4S O 0.7209(3) -0.0471(4) 0.10972(17) 0.099(2) Uani 1 d U . .
C7S C 0.7515(5) -0.0631(6) 0.1768(2) 0.110(4) Uani 1 d U . .
H5T1 H 0.7198 -0.0400 0.1734 0.132 Uiso 1 calc R . .
H5T2 H 0.7749 -0.0244 0.1741 0.132 Uiso 1 calc R . .
C8S C 0.7639(5) -0.0980(6) 0.2108(3) 0.154(6) Uani 1 d U . .
H6T4 H 0.7397 -0.1346 0.2134 0.232 Uiso 1 calc R . .
H6T5 H 0.7654 -0.0595 0.2281 0.232 Uiso 1 calc R . .
H6T6 H 0.7946 -0.1227 0.2133 0.232 Uiso 1 calc R . .

loop_
_atom_site_aniso_label
_atom_site_aniso_U_11
_atom_site_aniso_U_22
_atom_site_aniso_U_33
_atom_site_aniso_U_23
_atom_site_aniso_U_13
_atom_site_aniso_U_12
Co1 0.0800(11) 0.0585(7) 0.0329(6) 0.0016(5) 0.0167(7) 0.0138(7)
Co2 0.0764(11) 0.0506(7) 0.0321(6) 0.0017(5) 0.0143(6) 0.0105(7)
Co3 0.0759(11) 0.0524(7) 0.0325(6) 0.0036(5) 0.0129(6) 0.0029(7)
Co4 0.0907(12) 0.0671(8) 0.0373(7) -0.0006(6) 0.0183(7) 0.0226(8)
Co5 0.0938(12) 0.0613(8) 0.0376(7) -0.0023(6) 0.0133(7) 0.0234(8)
Co6 0.0778(11) 0.0540(7) 0.0368(7) 0.0040(5) 0.0170(7) 0.0035(7)
Co7 0.0817(11) 0.0528(7) 0.0392(7) 0.0051(5) 0.0122(7) 0.0111(7)
Co8 0.0776(11) 0.0594(7) 0.0407(7) 0.0094(6) 0.0107(7) 0.0022(7)
Na1 0.096(3) 0.079(2) 0.059(2) 0.0128(17) 0.0286(19) 0.023(2)
Na2 0.096(3) 0.064(2) 0.055(2) -0.0030(16) 0.0270(18) 0.010(2)
O1 0.070(4) 0.053(3) 0.043(3) 0.003(3) 0.016(3) 0.003(3)
O2 0.091(4) 0.065(3) 0.039(3) 0.001(3) 0.016(3) 0.013(3)
O3 0.081(5) 0.054(3) 0.046(3) 0.006(2) 0.016(3) 0.006(3)
O4 0.067(4) 0.060(3) 0.035(3) 0.007(2) 0.017(3) 0.002(3)
O5 0.086(4) 0.068(3) 0.033(3) 0.003(2) 0.019(3) 0.018(3)
O6 0.077(5) 0.046(3) 0.040(3) -0.002(2) 0.012(3) -0.004(3)
O7 0.074(5) 0.053(3) 0.035(3) 0.001(2) 0.015(3) 0.012(3)
O8 0.075(4) 0.050(3) 0.044(3) 0.000(2) 0.014(3) 0.009(3)
O9 0.085(5) 0.050(3) 0.036(3) -0.003(2) 0.016(3) 0.012(3)
O10 0.074(4) 0.055(3) 0.046(3) 0.008(2) 0.018(3) 0.010(3)
O11 0.088(5) 0.063(3) 0.043(3) -0.002(3) 0.025(3) 0.021(3)
O12 0.077(5) 0.058(4) 0.036(3) 0.006(3) 0.014(3) -0.006(3)
O13 0.095(4) 0.076(4) 0.050(3) -0.001(3) 0.026(3) 0.008(3)
O14 0.101(4) 0.072(4) 0.052(3) 0.002(3) 0.030(3) 0.019(3)
C1 0.080(8) 0.072(5) 0.040(5) 0.000(4) 0.024(5) 0.009(6)
C2 0.077(7) 0.069(6) 0.051(5) 0.013(4) 0.020(5) 0.011(5)
C3 0.091(8) 0.055(4) 0.041(5) 0.003(4) 0.009(5) -0.001(6)
C4 0.081(6) 0.052(6) 0.031(5) 0.008(4) 0.004(5) 0.011(5)
C5 0.074(6) 0.062(6) 0.049(5) 0.002(4) 0.023(5) 0.007(5)
C6 0.090(7) 0.067(6) 0.056(6) -0.005(4) 0.021(5) 0.024(5)
O1A 0.102(6) 0.083(4) 0.039(3) -0.004(3) 0.013(3) 0.031(4)
O2A 0.107(6) 0.071(4) 0.041(3) -0.009(3) 0.010(3) 0.035(4)
C1A 0.103(9) 0.066(6) 0.043(5) 0.001(4) 0.020(5) 0.033(5)
C2A 0.104(6) 0.056(5) 0.044(5) -0.006(3) 0.018(4) 0.029(5)
C3A 0.099(7) 0.069(5) 0.054(6) -0.002(4) 0.031(6) 0.026(6)
C4A 0.102(8) 0.091(6) 0.051(6) -0.013(5) 0.028(6) 0.027(6)
C5A 0.106(9) 0.109(7) 0.061(6) -0.006(6) 0.029(6) 0.044(6)
C6A 0.127(10) 0.089(6) 0.090(9) 0.005(7) 0.044(8) 0.050(8)
C7A 0.127(10) 0.076(6) 0.124(10) 0.002(7) 0.046(9) 0.042(7)
C8A 0.118(9) 0.063(5) 0.075(7) -0.002(5) 0.024(6) 0.029(5)
C9A 0.107(6) 0.047(5) 0.067(5) 0.007(4) 0.015(5) 0.033(5)
C10A 0.095(8) 0.066(6) 0.069(5) -0.011(5) 0.020(5) 0.027(6)
C11A 0.092(9) 0.099(8) 0.101(8) -0.002(7) 0.018(7) 0.011(7)
C12A 0.096(10) 0.111(9) 0.138(9) 0.020(9) 0.029(7) 0.011(8)
C13A 0.114(9) 0.117(9) 0.117(8) 0.030(8) 0.048(8) 0.049(9)
C14A 0.108(8) 0.101(8) 0.086(7) 0.028(6) 0.034(7) 0.043(8)
C15A 0.118(9) 0.066(5) 0.040(5) -0.009(4) 0.017(5) 0.009(6)
C16A 0.092(9) 0.073(6) 0.061(6) -0.010(4) 0.028(5) -0.014(6)
C17A 0.090(9) 0.109(7) 0.057(6) -0.012(6) 0.027(6) -0.021(7)
C18A 0.134(12) 0.116(8) 0.078(8) 0.023(7) 0.021(7) -0.019(9)
C19A 0.195(14) 0.099(8) 0.090(9) 0.031(6) 0.043(8) 0.012(8)
C20A 0.180(12) 0.068(5) 0.068(7) 0.014(5) 0.030(7) 0.021(7)
O1B 0.081(5) 0.064(3) 0.036(3) 0.005(3) 0.017(3) 0.007(3)
O2B 0.098(5) 0.067(3) 0.036(3) 0.002(3) 0.012(3) 0.026(3)
C1B 0.090(8) 0.067(5) 0.040(5) 0.010(4) 0.027(5) 0.029(6)
C2B 0.092(7) 0.067(4) 0.027(4) 0.008(4) 0.015(4) 0.027(4)
C3B 0.088(7) 0.069(6) 0.040(5) 0.000(4) 0.015(5) 0.028(5)
C4B 0.107(9) 0.076(7) 0.052(6) -0.005(5) 0.023(6) 0.009(6)
C5B 0.108(9) 0.079(7) 0.067(6) -0.007(5) 0.026(6) 0.014(6)
C6B 0.090(9) 0.073(7) 0.094(7) 0.000(5) 0.037(6) 0.012(6)
C7B 0.091(9) 0.078(7) 0.061(6) 0.005(5) 0.020(5) 0.012(6)
C8B 0.083(8) 0.078(6) 0.047(5) 0.002(4) 0.019(5) 0.015(6)
C9B 0.092(8) 0.064(6) 0.035(4) 0.009(4) 0.014(4) 0.012(5)
C10B 0.097(8) 0.086(7) 0.038(4) 0.013(5) 0.014(5) 0.016(6)
C11B 0.111(9) 0.094(7) 0.038(5) 0.010(5) 0.011(5) 0.009(6)
C12B 0.136(12) 0.124(9) 0.036(6) -0.012(6) 0.014(6) 0.021(7)
C13B 0.155(11) 0.096(7) 0.040(5) 0.004(5) 0.031(6) 0.035(7)
C14B 0.134(10) 0.083(7) 0.039(5) 0.008(5) 0.032(5) 0.035(6)
C15B 0.096(7) 0.069(5) 0.028(5) 0.011(4) 0.002(6) 0.014(5)
C16B 0.104(8) 0.071(5) 0.049(6) 0.001(5) 0.002(6) 0.016(5)
C17B 0.149(10) 0.075(6) 0.052(6) 0.002(5) 0.003(8) 0.013(7)
C18B 0.154(11) 0.067(6) 0.057(6) 0.012(6) -0.003(9) -0.013(7)
C19B 0.133(9) 0.081(6) 0.064(7) 0.018(6) 0.013(7) -0.006(6)
C20B 0.112(7) 0.080(5) 0.044(5) 0.014(5) 0.021(7) 0.011(6)
O1C 0.078(4) 0.060(4) 0.046(3) 0.011(3) 0.015(3) -0.001(3)
O2C 0.098(5) 0.077(4) 0.037(3) 0.003(3) 0.028(3) -0.014(4)
C1C 0.081(6) 0.066(6) 0.044(5) 0.016(5) 0.022(4) 0.002(5)
C2C 0.077(6) 0.091(5) 0.051(4) 0.011(4) 0.019(4) -0.005(5)
C3C 0.089(9) 0.075(5) 0.059(6) 0.011(4) 0.024(5) -0.020(5)
C4C 0.098(9) 0.081(5) 0.074(7) 0.015(5) 0.023(6) -0.013(6)
C5C 0.128(10) 0.086(6) 0.076(7) 0.011(6) 0.041(6) 0.003(6)
C6C 0.169(14) 0.094(8) 0.101(10) -0.004(7) 0.041(8) -0.032(7)
C7C 0.146(12) 0.100(7) 0.111(10) -0.007(7) 0.029(8) -0.067(8)
C8C 0.107(9) 0.113(6) 0.088(8) 0.024(7) 0.017(6) -0.044(7)
C9C 0.084(8) 0.107(6) 0.045(5) 0.019(4) 0.030(5) 0.016(7)
C10C 0.104(9) 0.094(6) 0.053(6) 0.015(5) 0.031(6) 0.021(7)
C11C 0.158(12) 0.111(7) 0.070(7) 0.009(5) 0.057(8) 0.029(8)
C12C 0.139(11) 0.144(8) 0.061(7) 0.014(6) 0.048(7) 0.032(10)
C13C 0.165(12) 0.144(8) 0.063(7) 0.042(7) 0.070(8) 0.020(10)
C14C 0.110(10) 0.108(7) 0.070(6) 0.036(5) 0.045(7) 0.025(7)
C15C 0.085(7) 0.100(7) 0.051(5) 0.016(5) 0.021(5) -0.006(5)
C16C 0.087(9) 0.142(9) 0.062(6) 0.024(6) 0.019(5) 0.007(7)
C17C 0.101(9) 0.175(11) 0.062(6) 0.030(7) 0.019(6) 0.015(8)
C18C 0.084(10) 0.183(13) 0.065(6) 0.019(8) -0.005(7) -0.004(8)
C19C 0.118(12) 0.150(11) 0.061(6) 0.008(7) 0.004(6) 0.011(9)
C20C 0.087(9) 0.131(8) 0.051(5) 0.014(6) 0.018(5) -0.010(7)
O1D 0.085(4) 0.071(4) 0.051(4) 0.004(3) 0.023(3) 0.020(3)
O2D 0.081(4) 0.064(4) 0.040(3) -0.008(3) 0.017(3) 0.014(3)
C1D 0.086(4) 0.069(6) 0.037(5) -0.008(4) 0.025(4) 0.013(4)
C2D 0.077(5) 0.061(4) 0.049(5) -0.004(4) 0.024(4) 0.003(4)
C3D 0.078(6) 0.052(5) 0.053(5) 0.003(4) 0.024(5) 0.016(5)
C4D 0.098(8) 0.060(6) 0.060(5) 0.006(5) 0.029(5) 0.004(5)
C5D 0.120(10) 0.057(6) 0.070(6) 0.011(5) 0.035(6) -0.010(6)
C6D 0.109(9) 0.058(6) 0.091(7) -0.001(6) 0.046(7) -0.009(6)
C7D 0.099(8) 0.071(6) 0.087(6) -0.013(6) 0.040(6) -0.007(6)
C8D 0.089(8) 0.084(7) 0.067(6) -0.014(5) 0.032(5) -0.005(6)
C9D 0.078(8) 0.067(5) 0.045(4) -0.010(4) 0.017(4) 0.006(5)
C10D 0.088(9) 0.074(5) 0.058(6) -0.017(4) 0.016(5) 0.007(6)
C11D 0.076(9) 0.089(6) 0.063(6) -0.027(5) 0.006(6) 0.022(6)
C12D 0.082(9) 0.121(7) 0.049(6) -0.031(5) 0.017(6) 0.020(8)
C13D 0.086(9) 0.122(7) 0.040(5) -0.007(5) 0.017(5) -0.008(8)
C14D 0.093(9) 0.084(6) 0.046(5) 0.002(4) 0.013(5) 0.015(6)
C15D 0.062(7) 0.063(4) 0.049(5) 0.000(4) 0.017(5) 0.000(4)
C16D 0.075(8) 0.059(5) 0.057(6) 0.005(4) 0.026(5) 0.007(5)
C17D 0.078(9) 0.067(5) 0.080(7) -0.011(5) 0.015(5) -0.005(6)
C18D 0.081(9) 0.057(6) 0.098(8) 0.009(5) 0.017(6) 0.010(6)
C19D 0.081(9) 0.082(6) 0.077(7) -0.001(5) 0.002(6) 0.024(6)
C20D 0.080(8) 0.066(5) 0.058(6) -0.008(5) 0.014(5) 0.014(5)
O1E 0.075(4) 0.067(4) 0.049(4) 0.002(3) 0.015(3) 0.015(3)
O2E 0.071(4) 0.052(3) 0.054(3) 0.008(2) 0.017(3) 0.012(3)
C1E 0.078(5) 0.058(5) 0.037(5) 0.008(4) 0.013(4) 0.004(4)
C2E 0.081(6) 0.095(5) 0.060(5) -0.016(4) 0.009(5) 0.000(5)
C3E 0.102(7) 0.124(7) 0.054(5) -0.024(5) -0.003(5) 0.050(7)
C4E 0.106(5) 0.152(8) 0.059(5) -0.010(5) 0.015(5) -0.023(5)
C5E 0.151(11) 0.133(9) 0.064(6) 0.001(7) 0.003(6) -0.024(8)
C6E 0.141(13) 0.167(11) 0.073(8) -0.007(7) -0.012(7) 0.036(10)
C7E 0.111(11) 0.179(10) 0.087(8) 0.021(7) 0.032(8) 0.015(9)
C8E 0.119(11) 0.128(8) 0.095(8) 0.022(6) 0.015(7) 0.007(8)
C9E 0.092(9) 0.094(5) 0.061(6) -0.020(4) 0.019(6) -0.037(5)
C10E 0.132(11) 0.075(5) 0.075(7) -0.010(5) 0.016(6) -0.015(7)
C11E 0.185(13) 0.067(6) 0.105(8) -0.005(5) 0.036(8) -0.041(7)
C12E 0.296(18) 0.069(7) 0.114(10) -0.005(6) 0.038(10) -0.043(9)
C13E 0.311(18) 0.076(6) 0.115(10) -0.024(7) 0.013(10) -0.070(10)
C14E 0.211(13) 0.086(6) 0.072(7) -0.009(5) 0.017(7) -0.065(8)
C15E 0.077(6) 0.156(9) 0.095(7) -0.027(8) 0.022(6) -0.035(7)
C16E 0.132(11) 0.245(14) 0.132(8) -0.033(10) 0.088(8) -0.018(12)
C17E 0.118(12) 0.240(14) 0.199(12) -0.103(12) 0.085(9) -0.045(13)
C18E 0.118(11) 0.240(14) 0.173(12) -0.129(12) 0.060(10) -0.023(13)
C19E 0.097(8) 0.162(11) 0.176(11) -0.020(10) 0.064(9) -0.004(10)
C20E 0.075(7) 0.158(10) 0.151(9) -0.006(9) 0.046(6) -0.022(10)
O1F 0.084(5) 0.058(4) 0.045(3) 0.010(3) 0.008(3) -0.002(3)
O2F 0.076(5) 0.059(3) 0.044(3) 0.010(3) 0.010(3) 0.003(3)
C1F 0.076(8) 0.056(6) 0.038(4) 0.008(4) 0.012(4) 0.013(5)
C2F 0.077(6) 0.053(4) 0.038(4) 0.007(4) 0.013(4) -0.004(4)
C3F 0.085(7) 0.051(4) 0.039(5) 0.004(4) 0.009(5) 0.002(5)
C4F 0.087(8) 0.057(5) 0.048(5) 0.003(4) 0.012(5) -0.006(5)
C5F 0.093(9) 0.092(6) 0.043(6) -0.007(5) 0.019(5) -0.014(7)
C6F 0.122(10) 0.090(6) 0.049(6) -0.018(5) 0.022(6) 0.007(7)
C7F 0.126(10) 0.070(6) 0.066(6) -0.012(5) 0.017(6) 0.020(6)
C8F 0.109(9) 0.068(5) 0.054(6) 0.007(4) 0.026(6) 0.012(6)
C9F 0.082(6) 0.065(6) 0.047(5) 0.028(4) 0.010(4) -0.004(5)
C10F 0.080(8) 0.116(8) 0.062(6) 0.017(6) 0.003(5) 0.018(7)
C11F 0.089(8) 0.131(9) 0.088(7) 0.021(7) 0.011(6) 0.021(8)
C12F 0.087(9) 0.124(10) 0.094(8) 0.043(8) -0.008(6) 0.005(8)
C13F 0.092(9) 0.117(9) 0.074(7) 0.028(6) -0.002(6) -0.023(8)
C14F 0.087(8) 0.093(7) 0.048(5) 0.026(5) 0.001(5) -0.030(7)
C15F 0.069(6) 0.054(4) 0.046(5) 0.010(4) 0.014(5) 0.011(5)
C16F 0.097(8) 0.055(5) 0.068(6) -0.001(5) 0.017(6) 0.006(5)
C17F 0.108(9) 0.052(5) 0.082(7) -0.002(5) 0.023(7) 0.022(6)
C18F 0.114(9) 0.056(5) 0.065(7) -0.005(5) 0.023(7) -0.002(6)
C19F 0.077(8) 0.075(6) 0.062(6) -0.005(5) 0.008(6) 0.000(5)
C20F 0.079(7) 0.053(5) 0.073(7) -0.004(5) 0.020(6) -0.001(5)
O1G 0.076(5) 0.059(3) 0.036(3) 0.003(2) 0.011(3) 0.001(3)
O2G 0.088(5) 0.056(3) 0.036(3) 0.010(2) 0.008(3) -0.008(3)
C1G 0.074(7) 0.067(5) 0.040(5) -0.005(4) 0.022(4) -0.011(5)
C2G 0.089(6) 0.058(4) 0.044(4) 0.001(4) 0.013(4) -0.008(5)
C3G 0.105(7) 0.065(4) 0.040(5) -0.003(4) 0.021(6) -0.006(5)
C4G 0.129(9) 0.061(5) 0.058(6) -0.009(5) 0.024(6) -0.009(5)
C5G 0.148(10) 0.065(6) 0.073(7) -0.015(6) 0.021(9) -0.008(7)
C6G 0.141(9) 0.073(6) 0.063(7) -0.022(6) 0.021(8) 0.009(7)
C7G 0.113(8) 0.090(6) 0.046(6) -0.007(5) 0.027(6) 0.008(6)
C8G 0.105(7) 0.071(6) 0.036(5) -0.001(5) 0.023(6) 0.005(5)
C9G 0.081(6) 0.072(6) 0.037(5) 0.004(4) 0.009(5) -0.021(5)
C10G 0.079(8) 0.093(7) 0.060(6) 0.009(5) 0.018(5) -0.010(6)
C11G 0.084(9) 0.133(9) 0.051(6) 0.024(6) 0.014(6) -0.020(7)
C12G 0.068(8) 0.182(11) 0.064(7) 0.021(7) 0.015(6) -0.018(8)
C13G 0.075(7) 0.125(8) 0.074(7) 0.019(6) 0.000(6) -0.019(7)
C14G 0.075(7) 0.095(7) 0.062(6) 0.015(5) 0.006(5) -0.026(6)
C15G 0.098(9) 0.068(6) 0.036(4) 0.000(4) 0.017(4) -0.017(5)
C16G 0.092(9) 0.099(7) 0.036(4) 0.001(5) 0.008(5) -0.013(6)
C17G 0.139(11) 0.110(8) 0.042(5) 0.005(5) 0.033(6) -0.027(7)
C18G 0.148(12) 0.122(9) 0.040(6) -0.008(5) 0.025(6) -0.027(7)
C19G 0.116(10) 0.114(8) 0.043(5) -0.017(5) 0.013(6) -0.025(7)
C20G 0.124(10) 0.080(6) 0.041(5) -0.011(5) 0.015(5) -0.014(6)
O1H 0.078(4) 0.075(4) 0.034(3) 0.003(3) 0.018(3) 0.015(3)
O2H 0.067(4) 0.070(4) 0.043(3) -0.002(3) 0.008(3) 0.013(3)
C2H 0.076(6) 0.069(5) 0.031(4) 0.005(4) 0.012(4) 0.024(4)
C3H 0.066(8) 0.073(5) 0.046(5) 0.012(4) 0.024(5) 0.032(5)
C4H 0.103(8) 0.074(5) 0.045(6) -0.009(5) 0.016(5) 0.031(5)
C5H 0.108(9) 0.076(6) 0.061(7) -0.005(5) 0.017(6) 0.018(6)
C6H 0.134(12) 0.078(7) 0.098(9) -0.004(6) 0.010(7) 0.031(6)
C7H 0.097(10) 0.081(6) 0.134(10) 0.016(7) -0.004(7) 0.039(6)
C8H 0.082(8) 0.072(6) 0.118(9) 0.001(6) 0.005(6) 0.028(6)
C10H 0.135(10) 0.090(6) 0.042(5) -0.002(4) 0.027(6) 0.030(6)
C11H 0.164(12) 0.109(8) 0.043(5) 0.007(5) 0.031(7) 0.033(8)
C12H 0.169(12) 0.148(9) 0.041(6) 0.034(6) 0.025(7) 0.072(9)
C13H 0.137(11) 0.103(7) 0.064(6) 0.036(5) 0.038(7) 0.047(7)
C14H 0.108(9) 0.083(6) 0.058(5) 0.023(5) 0.040(6) 0.037(6)
C15H 0.075(8) 0.085(6) 0.054(5) 0.001(5) 0.014(5) 0.027(5)
C16H 0.140(12) 0.107(9) 0.089(7) -0.001(6) 0.011(7) -0.033(7)
C17H 0.164(12) 0.081(7) 0.103(8) 0.012(7) -0.007(8) -0.025(7)
C18H 0.174(13) 0.114(10) 0.101(7) -0.040(8) 0.009(9) -0.010(8)
C19H 0.125(13) 0.161(12) 0.079(7) -0.022(7) 0.005(7) 0.015(8)
C20H 0.095(10) 0.208(12) 0.050(5) -0.014(7) 0.016(6) -0.009(8)
O1J 0.074(4) 0.093(4) 0.069(4) 0.021(3) -0.001(3) 0.006(4)
O1K 0.101(4) 0.070(4) 0.057(4) -0.013(3) 0.010(3) 0.018(3)
N1K 0.140(8) 0.097(6) 0.046(4) -0.017(5) -0.011(5) 0.043(6)
C2K 0.119(8) 0.075(7) 0.061(6) -0.023(6) 0.001(5) 0.027(7)
C3K 0.108(8) 0.149(10) 0.095(7) -0.043(8) -0.020(6) 0.034(9)
C4K 0.139(11) 0.180(12) 0.111(9) -0.042(10) -0.023(6) 0.070(10)
C5K 0.159(10) 0.148(10) 0.091(8) -0.046(8) -0.033(6) 0.063(9)
Cl6K 0.247(5) 0.123(2) 0.0540(18) -0.0040(17) 0.005(2) 0.043(3)
O1L 0.084(4) 0.044(3) 0.034(3) -0.001(2) 0.019(3) 0.005(3)
N1L 0.079(6) 0.052(4) 0.040(4) 0.002(3) 0.008(4) -0.004(3)
C2L 0.088(8) 0.054(4) 0.026(5) 0.010(3) 0.014(4) 0.008(4)
C3L 0.109(8) 0.058(5) 0.033(5) -0.003(4) 0.022(5) 0.005(5)
C4L 0.139(10) 0.059(5) 0.043(5) 0.001(5) 0.031(6) 0.014(6)
C5L 0.136(10) 0.055(5) 0.043(6) -0.005(4) 0.021(6) -0.005(5)
C6L 0.115(8) 0.055(5) 0.049(6) 0.003(4) 0.023(5) -0.008(5)
Cl6L 0.125(3) 0.0681(16) 0.0876(19) 0.0008(14) 0.0418(18) -0.0210(17)
O1M 0.091(4) 0.043(3) 0.036(3) 0.005(2) 0.018(3) 0.012(3)
N1M 0.080(6) 0.054(4) 0.039(4) -0.001(3) 0.010(4) 0.012(4)
C2M 0.080(7) 0.050(5) 0.031(5) 0.004(4) 0.013(4) 0.004(4)
C3M 0.094(8) 0.046(5) 0.046(5) 0.002(4) 0.018(5) 0.001(5)
C4M 0.091(9) 0.049(5) 0.057(6) 0.006(4) 0.008(5) -0.005(5)
C5M 0.093(8) 0.056(5) 0.057(6) 0.005(4) 0.011(5) 0.013(6)
C6M 0.077(7) 0.068(5) 0.036(5) 0.003(4) 0.008(5) 0.011(5)
Cl6M 0.094(2) 0.0713(16) 0.0646(16) 0.0022(12) 0.0235(15) 0.0248(15)
C6S 0.229(14) 0.074(6) 0.078(6) -0.003(6) 0.039(9) 0.028(9)
O3S 0.210(9) 0.086(5) 0.079(5) -0.003(4) 0.031(6) 0.040(6)
O4S 0.159(7) 0.057(4) 0.091(5) -0.004(3) 0.044(5) 0.006(4)
C7S 0.185(13) 0.075(7) 0.072(6) -0.007(5) 0.026(8) 0.001(8)
C8S 0.270(19) 0.109(9) 0.076(6) -0.009(6) 0.014(10) -0.001(11)

loop_
_atom_type_symbol
_atom_type_description
_atom_type_scat_dispersion_real
_atom_type_scat_dispersion_imag
_atom_type_scat_source
C C 0.0033 0.0016 'International Tables Vol C Tables 4.2.6.8 and 6.1.1.4'
H H 0.0000 0.0000 'International Tables Vol C Tables 4.2.6.8 and 6.1.1.4'
N N 0.0061 0.0033 'International Tables Vol C Tables 4.2.6.8 and 6.1.1.4'
O O 0.0106 0.0060 'International Tables Vol C Tables 4.2.6.8 and 6.1.1.4'
Na Na 0.0362 0.0249 'International Tables Vol C Tables 4.2.6.8 and 6.1.1.4'
Cl Cl 0.1484 0.1585 'International Tables Vol C Tables 4.2.6.8 and 6.1.1.4'
Co Co 0.3494 0.9721 'International Tables Vol C Tables 4.2.6.8 and 6.1.1.4'

loop_
_geom_angle_atom_site_label_1
_geom_angle_atom_site_label_2
_geom_angle_atom_site_label_3
_geom_angle
O1B Co1 O5 94.5(2)
O1B Co1 O1C 89.0(2)
O5 Co1 O1C 92.2(3)
O1B Co1 O7 167.8(2)
O5 Co1 O7 97.7(2)
O1C Co1 O7 91.5(2)
O1B Co1 O1M 93.16(18)
O5 Co1 O1M 169.62(16)
O1C Co1 O1M 95.00(18)
O7 Co1 O1M 74.67(17)
O1B Co1 O8 86.5(2)
O5 Co1 O8 81.8(2)
O1C Co1 O8 172.2(2)
O7 Co1 O8 94.3(2)
O1M Co1 O8 91.66(18)
O1H Co2 O9 97.3(2)
O1H Co2 N1M 103.4(3)
O9 Co2 N1M 96.68(19)
O1H Co2 O6 87.61(17)
O9 Co2 O6 93.4(2)
N1M Co2 O6 163.9(2)
O1H Co2 O1L 100.2(2)
O9 Co2 O1L 158.16(18)
N1M Co2 O1L 92.0(2)
O6 Co2 O1L 74.37(16)
O1H Co2 O1M 162.8(2)
O9 Co2 O1M 89.2(2)
N1M Co2 O1M 59.8(2)
O6 Co2 O1M 107.97(18)
O1L Co2 O1M 77.9(2)
O4 Co3 O2H 91.79(18)
O4 Co3 O1G 94.83(16)
O2H Co3 O1G 89.5(2)
O4 Co3 O1L 170.64(15)
O2H Co3 O1L 93.1(2)
O1G Co3 O1L 93.2(2)
O4 Co3 O6 96.4(2)
O2H Co3 O6 92.88(19)
O1G Co3 O6 168.49(15)
O1L Co3 O6 75.42(16)
O4 Co3 O1 82.5(2)
O2H Co3 O1 171.84(16)
O1G Co3 O1 85.24(19)
O1L Co3 O1 93.42(17)
O6 Co3 O1 93.5(2)
O5 Co4 O1A 96.8(2)
O5 Co4 O2 82.2(2)
O1A Co4 O2 86.5(3)
O5 Co4 O1D 104.8(2)
O1A Co4 O1D 89.4(3)
O2 Co4 O1D 172.3(2)
O5 Co4 O11 95.4(2)
O1A Co4 O11 166.1(2)
O2 Co4 O11 88.7(2)
O1D Co4 O11 93.8(2)
O5 Co4 O2D 164.2(2)
O1A Co4 O2D 90.9(2)
O2 Co4 O2D 112.2(3)
O1D Co4 O2D 61.3(2)
O11 Co4 O2D 78.9(2)
O5 Co4 C1D 134.6(3)
O1A Co4 C1D 92.2(3)
O2 Co4 C1D 143.0(3)
O1D Co4 C1D 30.6(3)
O11 Co4 C1D 83.9(3)
O2D Co4 C1D 30.8(2)
O5 Co4 Na1 137.45(17)
O1A Co4 Na1 120.20(19)
O2 Co4 Na1 80.13(18)
O1D Co4 Na1 96.35(18)
O11 Co4 Na1 46.00(16)
O2D Co4 Na1 44.88(18)
C1D Co4 Na1 68.7(3)
O1K Co5 O2B 90.9(2)
O1K Co5 O5 172.64(17)
O2B Co5 O5 94.5(2)
O1K Co5 O2A 92.1(2)
O2B Co5 O2A 92.4(2)
O5 Co5 O2A 92.7(3)
O1K Co5 O2 94.0(2)
O2B Co5 O2 174.9(3)
O5 Co5 O2 80.5(2)
O2A Co5 O2 88.8(2)
O1K Co5 O8 92.8(2)
O2B Co5 O8 91.5(2)
O5 Co5 O8 82.0(3)
O2A Co5 O8 173.7(3)
O2 Co5 O8 87.0(2)
O2C Co6 O12 94.1(3)
O2C Co6 O7 88.1(2)
O12 Co6 O7 96.2(2)
O2C Co6 O1M 100.6(2)
O12 Co6 O1M 162.00(17)
O7 Co6 O1M 74.26(16)
O2C Co6 N1L 100.4(2)
O12 Co6 N1L 93.92(18)
O7 Co6 N1L 166.3(2)
O1M Co6 N1L 93.5(2)
O2C Co6 O1L 161.25(17)
O12 Co6 O1L 89.9(2)
O7 Co6 O1L 109.73(17)
O1M Co6 O1L 79.5(2)
N1L Co6 O1L 61.0(2)
O4 Co7 O10 83.8(2)
O4 Co7 O2F 92.4(2)
O10 Co7 O2F 88.4(2)
O4 Co7 O1E 106.8(2)
O10 Co7 O1E 169.3(2)
O2F Co7 O1E 90.6(2)
O4 Co7 O3 94.4(2)
O10 Co7 O3 87.8(2)
O2F Co7 O3 171.9(2)
O1E Co7 O3 91.8(2)
O4 Co7 O2E 167.5(2)
O10 Co7 O2E 106.8(2)
O2F Co7 O2E 94.5(2)
O1E Co7 O2E 62.7(2)
O3 Co7 O2E 79.8(2)
O4 Co7 C1E 138.7(3)
O10 Co7 C1E 137.1(3)
O2F Co7 C1E 94.0(3)
O1E Co7 C1E 32.4(3)
O3 Co7 C1E 84.0(3)
O2E Co7 C1E 30.3(2)
O4 Co7 Na2 136.30(16)
O10 Co7 Na2 77.35(18)
O2F Co7 Na2 125.65(17)
O1E Co7 Na2 94.64(18)
O3 Co7 Na2 46.38(16)
O2E Co7 Na2 43.88(18)
C1E Co7 Na2 66.6(3)
O1F Co8 O1J 94.1(2)
O1F Co8 O2G 88.80(18)
O1J Co8 O2G 93.3(3)
O1F Co8 O4 93.5(2)
O1J Co8 O4 167.53(19)
O2G Co8 O4 96.78(18)
O1F Co8 O10 91.9(2)
O1J Co8 O10 87.92(19)
O2G Co8 O10 178.56(16)
O4 Co8 O10 81.9(2)
O1F Co8 O1 175.7(3)
O1J Co8 O1 90.27(19)
O2G Co8 O1 91.02(16)
O4 Co8 O1 82.2(2)
O10 Co8 O1 88.2(2)
O2S Na1 O13 89.4(3)
O2S Na1 O2D 96.3(3)
O13 Na1 O2D 166.5(3)
O2S Na1 O11 159.9(3)
O13 Na1 O11 99.1(2)
O2D Na1 O11 71.8(2)
O2S Na1 O14 117.6(3)
O13 Na1 O14 83.7(3)
O2D Na1 O14 104.3(3)
O11 Na1 O14 81.6(2)
O2S Na1 Co4 135.3(3)
O13 Na1 Co4 135.1(2)
O2D Na1 Co4 41.46(15)
O11 Na1 Co4 40.68(14)
O14 Na1 Co4 73.21(18)
O2S Na1 Na2 97.8(3)
O13 Na1 Na2 43.0(2)
O2D Na1 Na2 146.9(2)
O11 Na1 Na2 100.9(2)
O14 Na1 Na2 42.87(18)
Co4 Na1 Na2 112.78(14)
O4S Na2 O2E 96.8(2)
O4S Na2 O14 94.4(2)
O2E Na2 O14 165.6(3)
O4S Na2 O13 98.8(2)
O2E Na2 O13 102.9(3)
O14 Na2 O13 84.2(3)
O4S Na2 O3 168.5(2)
O2E Na2 O3 71.9(2)
O14 Na2 O3 97.1(2)
O13 Na2 O3 82.5(2)
O4S Na2 C4E 89.0(2)
O2E Na2 C4E 73.7(3)
O14 Na2 C4E 97.5(3)
O13 Na2 C4E 171.9(3)
O3 Na2 C4E 89.4(3)
O4S Na2 Co7 128.8(2)
O2E Na2 Co7 40.37(15)
O14 Na2 Co7 133.7(2)
O13 Na2 Co7 74.33(19)
O3 Na2 Co7 40.52(14)
C4E Na2 Co7 99.0(2)
O4S Na2 Na1 88.3(2)
O2E Na2 Na1 144.7(2)
O14 Na2 Na1 44.50(19)
O13 Na2 Na1 41.91(19)
O3 Na2 Na1 100.1(2)
C4E Na2 Na1 141.5(2)
Co7 Na2 Na1 112.38(13)
C5 O1 Co8 123.4(6)
C5 O1 Co3 124.3(5)
Co8 O1 Co3 90.5(3)
C6 O2 Co4 133.1(6)
C6 O2 Co5 126.6(7)
Co4 O2 Co5 93.6(3)
C3 O3 Co7 136.4(5)
C3 O3 Na2 129.9(5)
Co7 O3 Na2 93.1(2)
Co3 O4 Co7 129.1(2)
Co3 O4 Co8 97.0(2)
Co7 O4 Co8 95.0(2)
Co4 O5 Co1 127.9(3)
Co4 O5 Co5 96.8(2)
Co1 O5 Co5 97.2(3)
C3 O6 Co3 134.6(5)
C3 O6 Co2 127.2(5)
Co3 O6 Co2 97.5(2)
C1 O7 Co1 132.0(5)
C1 O7 Co6 129.2(5)
Co1 O7 Co6 98.2(2)
C4 O8 Co5 125.8(6)
C4 O8 Co1 129.2(6)
Co5 O8 Co1 91.4(3)
C4 O9 Co2 134.9(7)
C2 O10 Co7 133.2(6)
C2 O10 Co8 125.3(6)
Co7 O10 Co8 92.7(2)
C1 O11 Co4 135.4(6)
C1 O11 Na1 129.7(6)
Co4 O11 Na1 93.3(2)
C5 O12 Co6 134.4(7)
C2 O13 Na1 129.1(7)
C2 O13 Na2 126.6(7)
Na1 O13 Na2 95.1(3)
C6 O14 Na2 132.7(7)
C6 O14 Na1 126.4(7)
Na2 O14 Na1 92.6(3)
O11 C1 O7 130.0(8)
O13 C2 O10 126.0(10)
O3 C3 O6 126.4(8)
O8 C4 O9 129.0(9)
O12 C5 O1 126.5(9)
O2 C6 O14 125.5(10)
C1A O1A Co4 127.9(7)
C1A O2A Co5 125.4(5)
O1A C1A O2A 126.2(9)
O1A C1A C2A 119.1(9)
O2A C1A C2A 114.7(9)
C15A C2A C3A 109.1(7)
C15A C2A C1A 109.1(7)
C3A C2A C1A 110.6(7)
C15A C2A C9A 112.3(6)
C3A C2A C9A 110.6(7)
C1A C2A C9A 105.0(7)
C8A C3A C4A 118.1(8)
C8A C3A C2A 121.1(8)
C4A C3A C2A 120.5(8)
C5A C4A C3A 120.9(9)
C6A C5A C4A 119.6(10)
C7A C6A C5A 120.6(10)
C6A C7A C8A 119.4(9)
C3A C8A C7A 121.4(8)
C14A C9A C10A 122.8(4)
C14A C9A C2A 115.0(6)
C10A C9A C2A 122.1(4)
C11A C10A C9A 119.7(5)
C12A C11A C10A 118.5(9)
C13A C12A C11A 121.2(11)
C12A C13A C14A 122.5(10)
C9A C14A C13A 114.8(6)
C16A C15A C20A 116.6(5)
C16A C15A C2A 119.0(4)
C20A C15A C2A 124.4(6)
C15A C16A C17A 122.1(5)
C18A C17A C16A 119.4(8)
C17A C18A C19A 120.2(10)
C18A C19A C20A 120.3(10)
C19A C20A C15A 121.1(8)
C1B O1B Co1 130.8(5)
C1B O2B Co5 124.8(5)
O1B C1B O2B 125.9(8)
O1B C1B C2B 117.3(8)
O2B C1B C2B 116.5(8)
C3B C2B C15B 115.6(7)
C3B C2B C9B 111.5(7)
C15B C2B C9B 104.8(6)
C3B C2B C1B 99.1(7)
C15B C2B C1B 111.7(7)
C9B C2B C1B 114.4(6)
C4B C3B C8B 119.6(8)
C4B C3B C2B 121.6(8)
C8B C3B C2B 118.5(7)
C5B C4B C3B 121.8(9)
C4B C5B C6B 119.1(9)
C5B C6B C7B 120.0(9)
C6B C7B C8B 120.9(8)
C7B C8B C3B 118.5(7)
C14B C9B C10B 118.3(3)
C14B C9B C2B 124.7(5)
C10B C9B C2B 116.5(4)
C11B C10B C9B 120.6(5)
C12B C11B C10B 120.2(8)
C11B C12B C13B 120.7(9)
C12B C13B C14B 119.9(8)
C9B C14B C13B 120.3(6)
C16B C15B C20B 118.7(4)
C16B C15B C2B 121.7(4)
C20B C15B C2B 119.1(7)
C17B C16B C15B 119.9(5)
C16B C17B C18B 121.7(9)
C19B C18B C17B 119.2(10)
C18B C19B C20B 119.8(10)
C15B C20B C19B 120.6(8)
C1C O1C Co1 128.7(6)
C1C O2C Co6 131.8(7)
O2C C1C O1C 124.7(10)
O2C C1C C2C 116.6(9)
O1C C1C C2C 118.5(8)
C15C C2C C9C 111.1(8)
C15C C2C C3C 111.5(7)
C9C C2C C3C 110.2(7)
C15C C2C C1C 112.5(7)
C9C C2C C1C 107.4(8)
C3C C2C C1C 103.8(8)
C8C C3C C4C 116.3(9)
C8C C3C C2C 122.4(9)
C4C C3C C2C 121.3(9)
C3C C4C C5C 121.8(9)
C6C C5C C4C 120.2(10)
C5C C6C C7C 118.5(10)
C6C C7C C8C 118.8(6)
C3C C8C C7C 124.2(6)
C14C C9C C10C 116.3(8)
C14C C9C C2C 122.4(8)
C10C C9C C2C 121.4(8)
C11C C10C C9C 122.2(9)
C10C C11C C12C 120.0(10)
C11C C12C C13C 118.9(10)
C14C C13C C12C 119.6(9)
C9C C14C C13C 122.8(8)
C20C C15C C16C 121.8(5)
C20C C15C C2C 119.1(7)
C16C C15C C2C 119.0(4)
C15C C16C C17C 116.7(5)
C18C C17C C16C 120.5(9)
C19C C18C C17C 122.0(10)
C18C C19C C20C 119.7(10)
C15C C20C C19C 119.1(9)
C1D O1D Co4 90.4(7)
C1D O2D Co4 87.6(6)
C1D O2D Na1 132.9(5)
Co4 O2D Na1 93.7(3)
O1D C1D O2D 120.2(10)
O1D C1D C2D 118.7(10)
O2D C1D C2D 120.8(9)
O1D C1D Co4 58.9(5)
O2D C1D Co4 61.6(6)
C2D C1D Co4 168.2(6)
C3D C2D C15D 108.4(7)
C3D C2D C9D 115.5(7)
C15D C2D C9D 114.0(6)
C3D C2D C1D 110.2(7)
C15D C2D C1D 112.7(7)
C9D C2D C1D 95.6(6)
C8D C3D C4D 117.2(8)
C8D C3D C2D 121.1(7)
C4D C3D C2D 121.2(8)
C3D C4D C5D 120.1(9)
C6D C5D C4D 122.2(9)
C5D C6D C7D 118.6(9)
C6D C7D C8D 120.0(8)
C3D C8D C7D 121.8(6)
C10D C9D C14D 119.6(3)
C10D C9D C2D 118.4(4)
C14D C9D C2D 122.0(5)
C9D C10D C11D 120.2(4)
C12D C11D C10D 119.4(8)
C13D C12D C11D 121.0(8)
C12D C13D C14D 120.9(8)
C13D C14D C9D 118.9(6)
C20D C15D C16D 120.1(4)
C20D C15D C2D 117.6(6)
C16D C15D C2D 121.6(4)
C15D C16D C17D 118.6(4)
C18D C17D C16D 121.0(7)
C17D C18D C19D 119.0(8)
C20D C19D C18D 120.6(8)
C19D C20D C15D 120.5(7)
C1E O1E Co7 88.2(6)
C1E O2E Co7 87.6(6)
C1E O2E Na2 130.2(6)
Co7 O2E Na2 95.7(3)
O2E C1E O1E 121.4(10)
O2E C1E C2E 121.5(9)
O1E C1E C2E 116.8(10)
O2E C1E Co7 62.1(5)
O1E C1E Co7 59.4(5)
C2E C1E Co7 170.9(6)
C9E C2E C1E 109.1(8)
C9E C2E C15E 111.2(8)
C1E C2E C15E 113.4(7)
C9E C2E C3E 116.0(7)
C1E C2E C3E 97.9(8)
C15E C2E C3E 108.7(7)
C4E C3E C8E 119.5(9)
C4E C3E C2E 119.4(8)
C8E C3E C2E 119.0(7)
C3E C4E C5E 120.9(10)
C3E C4E Na2 105.0(7)
C5E C4E Na2 97.5(7)
C6E C5E C4E 118.5(11)
C5E C6E C7E 122.4(11)
C6E C7E C8E 117.7(10)
C3E C8E C7E 120.0(7)
C14E C9E C10E 120.8(4)
C14E C9E C2E 119.5(6)
C10E C9E C2E 119.8(4)
C9E C10E C11E 121.0(5)
C12E C11E C10E 118.1(9)
C11E C12E C13E 120.7(10)
C12E C13E C14E 120.9(9)
C9E C14E C13E 117.9(7)
C20E C15E C16E 120.9(6)
C20E C15E C2E 119.0(8)
C16E C15E C2E 120.2(4)
C15E C16E C17E 115.2(6)
C18E C17E C16E 125.6(12)
C17E C18E C19E 116.5(13)
C18E C19E C20E 121.1(11)
C15E C20E C19E 118.7(10)
C1F O1F Co8 126.5(5)
C1F O2F Co7 128.5(6)
O2F C1F O1F 126.5(8)
O2F C1F C2F 119.3(9)
O1F C1F C2F 114.2(8)
C15F C2F C3F 107.0(7)
C15F C2F C9F 111.6(6)
C3F C2F C9F 113.0(6)
C15F C2F C1F 109.5(7)
C3F C2F C1F 110.9(7)
C9F C2F C1F 104.9(7)
C4F C3F C8F 115.2(7)
C4F C3F C2F 120.7(7)
C8F C3F C2F 124.0(7)
C5F C4F C3F 121.1(8)
C6F C5F C4F 122.3(8)
C7F C6F C5F 118.8(8)
C6F C7F C8F 118.3(8)
C3F C8F C7F 124.2(6)
C14F C9F C10F 121.1(4)
C14F C9F C2F 122.1(6)
C10F C9F C2F 116.8(4)
C11F C10F C9F 118.2(5)
C12F C11F C10F 120.3(9)
C11F C12F C13F 121.2(10)
C12F C13F C14F 118.8(9)
C9F C14F C13F 120.1(6)
C20F C15F C16F 117.4(4)
C20F C15F C2F 121.5(6)
C16F C15F C2F 121.0(4)
C15F C16F C17F 119.8(5)
C18F C17F C16F 122.5(8)
C19F C18F C17F 116.6(9)
C18F C19F C20F 121.5(9)
C15F C20F C19F 122.1(7)
C1G O1G Co3 131.8(5)
C1G O2G Co8 124.4(5)
O1G C1G O2G 125.8(8)
O1G C1G C2G 116.6(8)
O2G C1G C2G 117.5(8)
C3G C2G C9G 116.2(6)
C3G C2G C15G 103.9(7)
C9G C2G C15G 111.5(7)
C3G C2G C1G 112.5(8)
C9G C2G C1G 98.2(7)
C15G C2G C1G 115.0(6)
C4G C3G C8G 115.8(8)
C4G C3G C2G 122.8(8)
C8G C3G C2G 121.1(7)
C3G C4G C5G 121.0(9)
C6G C5G C4G 121.1(10)
C7G C6G C5G 118.6(10)
C6G C7G C8G 119.9(9)
C7G C8G C3G 123.5(7)
C10G C9G C14G 117.4(3)
C10G C9G C2G 119.7(4)
C14G C9G C2G 122.6(6)
C11G C10G C9G 121.0(5)
C12G C11G C10G 120.8(8)
C11G C12G C13G 118.0(9)
C14G C13G C12G 123.2(9)
C13G C14G C9G 119.5(6)
C20G C15G C16G 117.5(4)
C20G C15G C2G 120.8(6)
C16G C15G C2G 121.3(4)
C15G C16G C17G 120.9(5)
C18G C17G C16G 120.3(8)
C19G C18G C17G 118.6(8)
C18G C19G C20G 121.3(9)
C15G C20G C19G 121.3(8)
C1H O1H Co2 128.8(6)
C1H O2H Co3 127.8(6)
O2H C1H O1H 126.4(9)
O2H C1H C2H 115.8(8)
O1H C1H C2H 117.7(8)
C9H C2H C15H 112.1(6)
C9H C2H C3H 110.9(6)
C15H C2H C3H 109.4(6)
C9H C2H C1H 109.1(7)
C15H C2H C1H 112.5(6)
C3H C2H C1H 102.5(7)
C8H C3H C4H 118.9(7)
C8H C3H C2H 121.5(7)
C4H C3H C2H 119.6(7)
C5H C4H C3H 121.0(8)
C4H C5H C6H 120.3(9)
C7H C6H C5H 119.1(9)
C6H C7H C8H 121.0(8)
C3H C8H C7H 119.4(7)
C10H C9H C14H 121.3(3)
C10H C9H C2H 122.7(4)
C14H C9H C2H 116.0(5)
C9H C10H C11H 118.4(4)
C12H C11H C10H 121.2(8)
C11H C12H C13H 119.7(8)
C12H C13H C14H 121.3(8)
C9H C14H C13H 117.9(6)
C20H C15H C16H 122.7(5)
C20H C15H C2H 120.9(7)
C16H C15H C2H 116.3(4)
C17H C16H C15H 116.5(5)
C18H C17H C16H 122.8(10)
C17H C18H C19H 118.2(10)
C20H C19H C18H 119.0(10)
C15H C20H C19H 118.4(9)
C2J' O1J C2J 16.4(17)
C2J' O1J Co8 133.2(9)
C2J O1J Co8 122.5(13)
C6J N1J C2J 117.8(16)
O1J C2J N1J 122(2)
O1J C2J C3J 120(2)
N1J C2J C3J 117.4(17)
C4J C3J C2J 121.2(18)
C3J C4J C5J 122.0(18)
C6J C5J C4J 113.6(16)
C5J C6J N1J 126.2(18)
C5J C6J ClJA 119.0(17)
N1J C6J ClJA 109.0(15)
C2J' N1J' C6J' 123.9(12)
O1J C2J' N1J' 118.2(13)
O1J C2J' C3J' 125.8(13)
N1J' C2J' C3J' 115.8(12)
C4J' C3J' C2J' 118.1(13)
C3J' C4J' C5J' 125.2(14)
C6J' C5J' C4J' 115.0(12)
C5J' C6J' N1J' 122.0(12)
C5J' C6J' ClJB 123.9(11)
N1J' C6J' ClJB 114.1(10)
C2K O1K Co5 129.3(7)
C2K N1K C6K 123.2(9)
O1K C2K N1K 115.9(10)
O1K C2K C3K 124.0(10)
N1K C2K C3K 120.1(9)
C4K C3K C2K 115.5(11)
C3K C4K C5K 123.1(12)
C6K C5K C4K 120.7(11)
C5K C6K N1K 117.1(10)
C5K C6K Cl6K 124.0(10)
N1K C6K Cl6K 118.8(9)
C2L O1L Co3 126.5(4)
C2L O1L Co2 120.8(5)
Co3 O1L Co2 98.0(2)
C2L O1L Co6 90.6(5)
Co3 O1L Co6 120.4(2)
Co2 O1L Co6 98.6(2)
C6L N1L C2L 118.7(7)
C6L N1L Co6 145.9(6)
C2L N1L Co6 95.4(5)
O1L C2L N1L 112.9(7)
O1L C2L C3L 126.2(8)
N1L C2L C3L 120.9(7)
C4L C3L C2L 118.7(9)
C3L C4L C5L 121.3(9)
C6L C5L C4L 117.0(8)
N1L C6L C5L 123.4(8)
N1L C6L Cl6L 115.1(7)
C5L C6L Cl6L 121.5(7)
C2M O1M Co1 127.3(5)
C2M O1M Co6 120.6(5)
Co1 O1M Co6 97.4(3)
C2M O1M Co2 89.5(5)
Co1 O1M Co2 122.6(2)
Co6 O1M Co2 97.2(2)
C2M N1M C6M 118.9(7)
C2M N1M Co2 97.9(5)
C6M N1M Co2 143.2(6)
O1M C2M N1M 112.8(7)
O1M C2M C3M 126.6(8)
N1M C2M C3M 120.6(8)
C4M C3M C2M 119.1(8)
C3M C4M C5M 120.7(8)
C6M C5M C4M 117.7(8)
C5M C6M N1M 123.0(8)
C5M C6M Cl6M 121.2(7)
N1M C6M Cl6M 115.8(6)
O2S C2S O1S 131(2)
O2S C2S C1S 115.6(18)
O1S C2S C1S 112.6(17)
C2S O1S C3S 116.0(14)
C2S O2S Na1 139.9(13)
C4S C3S O1S 112.4(13)
O4S C6S O3S 124.4(11)
O4S C6S C5S' 118.0(14)
O3S C6S C5S' 115.9(12)
O4S C6S C5S 123.0(15)
O3S C6S C5S 101.8(14)
C5S' C6S C5S 49.1(12)
C6S O3S C7S 116.4(8)
C6S O4S Na2 152.7(8)
O3S C7S C8S 105.1(9)

loop_
_geom_bond_atom_site_label_1
_geom_bond_atom_site_label_2
_geom_bond_distance
Co1 O1B 2.034(6)
Co1 O5 2.039(5)
Co1 O1C 2.052(7)
Co1 O7 2.100(6)
Co1 O1M 2.111(5)
Co1 O8 2.167(7)
Co2 O1H 1.995(7)
Co2 O9 2.005(6)
Co2 N1M 2.108(6)
Co2 O6 2.119(5)
Co2 O1L 2.137(6)
Co2 O1M 2.324(6)
Co3 O4 2.012(5)
Co3 O2H 2.028(7)
Co3 O1G 2.070(6)
Co3 O1L 2.086(5)
Co3 O6 2.119(6)
Co3 O1 2.181(7)
Co4 O5 2.025(5)
Co4 O1A 2.053(6)
Co4 O2 2.079(8)
Co4 O1D 2.120(8)
Co4 O11 2.145(6)
Co4 O2D 2.179(6)
Co4 C1D 2.475(12)
Co4 Na1 3.285(4)
Co5 O1K 2.051(7)
Co5 O2B 2.059(5)
Co5 O5 2.063(7)
Co5 O2A 2.081(6)
Co5 O2 2.113(6)
Co5 O8 2.135(6)
Co6 O2C 1.969(7)
Co6 O12 2.006(6)
Co6 O7 2.108(5)
Co6 O1M 2.123(6)
Co6 N1L 2.130(6)
Co6 O1L 2.265(6)
Co7 O4 2.048(5)
Co7 O10 2.077(7)
Co7 O2F 2.080(6)
Co7 O1E 2.089(7)
Co7 O3 2.144(6)
Co7 O2E 2.145(6)
Co7 C1E 2.426(11)
Co7 Na2 3.296(4)
Co8 O1F 2.017(6)
Co8 O1J 2.064(8)
Co8 O2G 2.069(5)
Co8 O4 2.077(7)
Co8 O10 2.127(6)
Co8 O1 2.131(6)
Na1 O2S 2.256(9)
Na1 O13 2.298(7)
Na1 O2D 2.322(8)
Na1 O11 2.367(6)
Na1 O14 2.404(9)
Na1 Na2 3.426(8)
Na2 O4S 2.282(7)
Na2 O2E 2.296(7)
Na2 O14 2.333(7)
Na2 O13 2.345(9)
Na2 O3 2.389(6)
Na2 C4E 3.039(12)
O1 C5 1.265(10)
O2 C6 1.242(10)
O3 C3 1.252(8)
O6 C3 1.262(8)
O7 C1 1.268(9)
O8 C4 1.253(10)
O9 C4 1.267(9)
O10 C2 1.287(10)
O11 C1 1.223(9)
O12 C5 1.239(9)
O13 C2 1.205(9)
O14 C6 1.287(9)
O1A C1A 1.223(10)
O2A C1A 1.286(10)
C1A C2A 1.578(11)
C2A C15A 1.523(10)
C2A C3A 1.540(12)
C2A C9A 1.600(12)
C3A C8A 1.388(8)
C3A C4A 1.399(10)
C4A C5A 1.391(9)
C5A C6A 1.389(10)
C6A C7A 1.373(10)
C7A C8A 1.398(9)
C9A C14A 1.391(7)
C9A C10A 1.3928
C10A C11A 1.382(9)
C11A C12A 1.369(10)
C12A C13A 1.369(10)
C13A C14A 1.398(10)
C15A C16A 1.3896
C15A C20A 1.394(8)
C16A C17A 1.397(8)
C17A C18A 1.351(9)
C18A C19A 1.379(10)
C19A C20A 1.385(10)
O1B C1B 1.276(10)
O2B C1B 1.276(9)
C1B C2B 1.558(11)
C2B C3B 1.522(12)
C2B C15B 1.547(10)
C2B C9B 1.549(9)
C3B C4B 1.382(9)
C3B C8B 1.404(8)
C4B C5B 1.378(9)
C5B C6B 1.385(9)
C6B C7B 1.391(9)
C7B C8B 1.394(9)
C9B C14B 1.372(7)
C9B C10B 1.3887
C10B C11B 1.373(8)
C11B C12B 1.351(9)
C12B C13B 1.355(9)
C13B C14B 1.393(8)
C15B C16B 1.3857
C15B C20B 1.395(9)
C16B C17B 1.379(9)
C17B C18B 1.386(10)
C18B C19B 1.367(10)
C19B C20B 1.411(9)
O1C C1C 1.266(10)
O2C C1C 1.252(9)
C1C C2C 1.571(13)
C2C C15C 1.553(11)
C2C C9C 1.557(12)
C2C C3C 1.562(12)
C3C C8C 1.355(8)
C3C C4C 1.360(9)
C4C C5C 1.426(9)
C5C C6C 1.358(10)
C6C C7C 1.391(10)
C7C C8C 1.3932
C9C C14C 1.366(10)
C9C C10C 1.387(9)
C10C C11C 1.371(9)
C11C C12C 1.374(10)
C12C C13C 1.380(10)
C13C C14C 1.372(11)
C15C C20C 1.382(8)
C15C C16C 1.3883
C16C C17C 1.413(9)
C17C C18C 1.356(10)
C18C C19C 1.346(10)
C19C C20C 1.389(10)
O1D C1D 1.260(10)
O2D C1D 1.267(11)
C1D C2D 1.586(13)
C2D C3D 1.502(11)
C2D C15D 1.513(9)
C2D C9D 1.561(9)
C3D C8D 1.381(8)
C3D C4D 1.391(9)
C4D C5D 1.398(9)
C5D C6D 1.361(9)
C6D C7D 1.370(9)
C7D C8D 1.407(9)
C9D C10D 1.3831
C9D C14D 1.400(6)
C10D C11D 1.401(8)
C11D C12D 1.368(9)
C12D C13D 1.359(9)
C13D C14D 1.395(8)
C15D C20D 1.378(8)
C15D C16D 1.3884
C16D C17D 1.407(8)
C17D C18D 1.374(9)
C18D C19D 1.389(9)
C19D C20D 1.374(8)
O1E C1E 1.300(9)
O2E C1E 1.224(10)
C1E C2E 1.546(13)
C2E C9E 1.543(11)
C2E C15E 1.592(12)
C2E C3E 1.641(13)
C3E C4E 1.363(10)
C3E C8E 1.384(9)
C4E C5E 1.404(10)
C5E C6E 1.358(10)
C6E C7E 1.378(10)
C7E C8E 1.420(9)
C9E C14E 1.380(7)
C9E C10E 1.3905
C10E C11E 1.399(8)
C11E C12E 1.366(10)
C12E C13E 1.398(11)
C13E C14E 1.400(9)
C15E C20E 1.373(10)
C15E C16E 1.3924
C16E C17E 1.405(10)
C17E C18E 1.296(11)
C18E C19E 1.386(11)
C19E C20E 1.397(10)
O1F C1F 1.280(10)
O2F C1F 1.258(10)
C1F C2F 1.570(11)
C2F C15F 1.518(9)
C2F C3F 1.519(11)
C2F C9F 1.567(11)
C3F C4F 1.375(8)
C3F C8F 1.384(7)
C4F C5F 1.370(9)
C5F C6F 1.364(9)
C6F C7F 1.359(9)
C7F C8F 1.384(8)
C9F C14F 1.360(6)
C9F C10F 1.3909
C10F C11F 1.391(9)
C11F C12F 1.369(10)
C12F C13F 1.369(10)
C13F C14F 1.396(9)
C15F C20F 1.384(8)
C15F C16F 1.3844
C16F C17F 1.402(8)
C17F C18F 1.392(9)
C18F C19F 1.371(9)
C19F C20F 1.387(9)
O1G C1G 1.262(10)
O2G C1G 1.268(9)
C1G C2G 1.547(11)
C2G C3G 1.513(11)
C2G C9G 1.535(11)
C2G C15G 1.538(9)
C3G C4G 1.387(9)
C3G C8G 1.391(9)
C4G C5G 1.409(9)
C5G C6G 1.379(10)
C6G C7G 1.367(9)
C7G C8G 1.388(8)
C9G C10G 1.3899
C9G C14G 1.404(7)
C10G C11G 1.388(9)
C11G C12G 1.364(9)
C12G C13G 1.366(9)
C13G C14G 1.360(9)
C15G C20G 1.381(8)
C15G C16G 1.3873
C16G C17G 1.406(8)
C17G C18G 1.394(9)
C18G C19G 1.356(9)
C19G C20G 1.401(9)
O1H C1H 1.265(9)
O2H C1H 1.257(9)
C1H C2H 1.584(12)
C2H C9H 1.536(9)
C2H C15H 1.557(10)
C2H C3H 1.562(11)
C3H C8H 1.358(8)
C3H C4H 1.405(9)
C4H C5H 1.366(9)
C5H C6H 1.379(10)
C6H C7H 1.365(9)
C7H C8H 1.416(8)
C9H C10H 1.3899
C9H C14H 1.401(6)
C10H C11H 1.415(8)
C11H C12H 1.360(9)
C12H C13H 1.387(9)
C13H C14H 1.406(8)
C15H C20H 1.376(8)
C15H C16H 1.3876
C16H C17H 1.383(9)
C17H C18H 1.345(10)
C18H C19H 1.413(10)
C19H C20H 1.392(10)
O1J C2J' 1.200(14)
O1J C2J 1.29(2)
N1J C6J 1.355(14)
N1J C2J 1.356(14)
C2J C3J 1.405(15)
C3J C4J 1.349(15)
C4J C5J 1.375(15)
C5J C6J 1.351(15)
C6J ClJA 1.712(14)
N1J' C2J' 1.346(11)
N1J' C6J' 1.357(11)
C2J' C3J' 1.407(13)
C3J' C4J' 1.361(13)
C4J' C5J' 1.365(13)
C5J' C6J' 1.336(12)
C6J' ClJB 1.707(11)
O1K C2K 1.293(9)
N1K C2K 1.356(10)
N1K C6K 1.365(10)
C2K C3K 1.399(11)
C3K C4K 1.367(11)
C4K C5K 1.375(12)
C5K C6K 1.341(12)
C6K Cl6K 1.710(10)
O1L C2L 1.320(8)
N1L C6L 1.358(8)
N1L C2L 1.362(9)
C2L C3L 1.388(9)
C3L C4L 1.371(9)
C4L C5L 1.396(10)
C5L C6L 1.365(9)
C6L Cl6L 1.727(9)
O1M C2M 1.308(8)
N1M C2M 1.356(9)
N1M C6M 1.365(8)
C2M C3M 1.385(9)
C3M C4M 1.381(9)
C4M C5M 1.386(10)
C5M C6M 1.357(9)
C6M Cl6M 1.739(9)
C1S C2S 1.616(19)
C2S O2S 1.138(18)
C2S O1S 1.323(18)
O1S C3S 1.541(15)
C3S C4S 1.470(17)
C5S C6S 1.71(3)
C5S' C6S 1.47(2)
C6S O4S 1.187(11)
C6S O3S 1.345(12)
O3S C7S 1.402(10)
C7S C8S 1.465(13)

loop_
_geom_torsion_atom_site_label_1
_geom_torsion_atom_site_label_2
_geom_torsion_atom_site_label_3
_geom_torsion_atom_site_label_4
_geom_torsion
O5 Co4 Na1 O2S 178.3(4)
O1A Co4 Na1 O2S 31.5(4)
O2 Co4 Na1 O2S 111.5(4)
O1D Co4 Na1 O2S -61.5(4)
O11 Co4 Na1 O2S -150.7(4)
O2D Co4 Na1 O2S -24.4(4)
C1D Co4 Na1 O2S -48.1(4)
O5 Co4 Na1 O13 3.6(5)
O1A Co4 Na1 O13 -143.2(4)
O2 Co4 Na1 O13 -63.2(4)
O1D Co4 Na1 O13 123.7(4)
O11 Co4 Na1 O13 34.5(4)
O2D Co4 Na1 O13 160.8(4)
C1D Co4 Na1 O13 137.1(4)
O5 Co4 Na1 O2D -157.3(3)
O1A Co4 Na1 O2D 55.9(3)
O2 Co4 Na1 O2D 135.9(3)
O1D Co4 Na1 O2D -37.1(3)
O11 Co4 Na1 O2D -126.3(4)
C1D Co4 Na1 O2D -23.7(3)
O5 Co4 Na1 O11 -31.0(4)
O1A Co4 Na1 O11 -177.8(3)
O2 Co4 Na1 O11 -97.8(3)
O1D Co4 Na1 O11 89.2(3)
O2D Co4 Na1 O11 126.3(4)
C1D Co4 Na1 O11 102.5(3)
O5 Co4 Na1 O14 65.8(3)
O1A Co4 Na1 O14 -81.0(3)
O2 Co4 Na1 O14 -1.0(2)
O1D Co4 Na1 O14 -174.1(2)
O11 Co4 Na1 O14 96.8(3)
O2D Co4 Na1 O14 -137.0(3)
C1D Co4 Na1 O14 -160.7(3)
O5 Co4 Na1 Na2 48.9(3)
O1A Co4 Na1 Na2 -97.9(3)
O2 Co4 Na1 Na2 -17.88(18)
O1D Co4 Na1 Na2 169.08(18)
O11 Co4 Na1 Na2 79.9(3)
O2D Co4 Na1 Na2 -153.8(3)
C1D Co4 Na1 Na2 -177.5(3)
O4 Co7 Na2 O4S 153.4(3)
O10 Co7 Na2 O4S 86.6(3)
O2F Co7 Na2 O4S 7.9(4)
O1E Co7 Na2 O4S -86.2(3)
O3 Co7 Na2 O4S -174.3(4)
O2E Co7 Na2 O4S -44.7(3)
C1E Co7 Na2 O4S -69.5(3)
O4 Co7 Na2 O2E -161.9(3)
O10 Co7 Na2 O2E 131.3(3)
O2F Co7 Na2 O2E 52.6(3)
O1E Co7 Na2 O2E -41.5(3)
O3 Co7 Na2 O2E -129.5(4)
C1E Co7 Na2 O2E -24.8(3)
O4 Co7 Na2 O14 -1.0(4)
O10 Co7 Na2 O14 -67.8(3)
O2F Co7 Na2 O14 -146.5(3)
O1E Co7 Na2 O14 119.4(3)
O3 Co7 Na2 O14 31.3(4)
O2E Co7 Na2 O14 160.9(4)
C1E Co7 Na2 O14 136.1(4)
O4 Co7 Na2 O13 64.6(3)
O10 Co7 Na2 O13 -2.2(2)
O2F Co7 Na2 O13 -80.9(3)
O1E Co7 Na2 O13 -175.0(2)
O3 Co7 Na2 O13 96.9(3)
O2E Co7 Na2 O13 -133.5(3)
C1E Co7 Na2 O13 -158.3(3)
O4 Co7 Na2 O3 -32.3(3)
O10 Co7 Na2 O3 -99.1(3)
O2F Co7 Na2 O3 -177.8(3)
O1E Co7 Na2 O3 88.1(3)
O2E Co7 Na2 O3 129.5(4)
C1E Co7 Na2 O3 104.7(3)
O4 Co7 Na2 C4E -110.6(3)
O10 Co7 Na2 C4E -177.4(3)
O2F Co7 Na2 C4E 103.9(3)
O1E Co7 Na2 C4E 9.8(3)
O3 Co7 Na2 C4E -78.3(3)
O2E Co7 Na2 C4E 51.3(3)
C1E Co7 Na2 C4E 26.5(3)
O4 Co7 Na2 Na1 46.7(3)
O10 Co7 Na2 Na1 -20.15(17)
O2F Co7 Na2 Na1 -98.8(3)
O1E Co7 Na2 Na1 167.04(18)
O3 Co7 Na2 Na1 79.0(3)
O2E Co7 Na2 Na1 -151.5(3)
C1E Co7 Na2 Na1 -176.3(3)
O2S Na1 Na2 O4S -24.6(3)
O13 Na1 Na2 O4S -105.3(2)
O2D Na1 Na2 O4S 89.8(4)
O11 Na1 Na2 O4S 162.9(2)
O14 Na1 Na2 O4S 98.0(2)
Co4 Na1 Na2 O4S 122.1(2)
O2S Na1 Na2 O2E 74.6(3)
O13 Na1 Na2 O2E -6.0(4)
O2D Na1 Na2 O2E -171.0(4)
O11 Na1 Na2 O2E -97.8(3)
O14 Na1 Na2 O2E -162.7(4)
Co4 Na1 Na2 O2E -138.6(3)
O2S Na1 Na2 O14 -122.7(3)
O13 Na1 Na2 O14 156.7(3)
O2D Na1 Na2 O14 -8.3(4)
O11 Na1 Na2 O14 64.9(3)
Co4 Na1 Na2 O14 24.1(2)
O2S Na1 Na2 O13 80.7(3)
O2D Na1 Na2 O13 -164.9(4)
O11 Na1 Na2 O13 -91.8(3)
O14 Na1 Na2 O13 -156.7(3)
Co4 Na1 Na2 O13 -132.6(3)
O2S Na1 Na2 O3 147.4(3)
O13 Na1 Na2 O3 66.7(3)
O2D Na1 Na2 O3 -98.2(4)
O11 Na1 Na2 O3 -25.0(2)
O14 Na1 Na2 O3 -89.9(3)
Co4 Na1 Na2 O3 -65.8(2)
O2S Na1 Na2 C4E -110.8(4)
O13 Na1 Na2 C4E 168.6(4)
O2D Na1 Na2 C4E 3.6(6)
O11 Na1 Na2 C4E 76.8(4)
O14 Na1 Na2 C4E 11.9(4)
Co4 Na1 Na2 C4E 36.0(4)
O2S Na1 Na2 Co7 107.0(3)
O13 Na1 Na2 Co7 26.4(2)
O2D Na1 Na2 Co7 -138.6(3)
O11 Na1 Na2 Co7 -65.4(2)
O14 Na1 Na2 Co7 -130.3(2)
Co4 Na1 Na2 Co7 -106.22(14)
O1F Co8 O1 C5 144(3)
O1J Co8 O1 C5 -37.1(6)
O2G Co8 O1 C5 56.2(6)
O4 Co8 O1 C5 152.9(7)
O10 Co8 O1 C5 -125.0(7)
O1F Co8 O1 Co3 11(3)
O1J Co8 O1 Co3 -169.99(18)
O2G Co8 O1 Co3 -76.69(19)
O4 Co8 O1 Co3 20.01(19)
O10 Co8 O1 Co3 102.1(2)
O4 Co3 O1 C5 -152.9(7)
O2H Co3 O1 C5 -106.9(12)
O1G Co3 O1 C5 -57.4(6)
O1L Co3 O1 C5 35.5(6)
O6 Co3 O1 C5 111.1(7)
O4 Co3 O1 Co8 -20.67(19)
O2H Co3 O1 Co8 25.3(12)
O1G Co3 O1 Co8 74.85(17)
O1L Co3 O1 Co8 167.80(14)
O6 Co3 O1 Co8 -116.6(2)
O5 Co4 O2 C6 -131.6(8)
O1A Co4 O2 C6 131.0(8)
O1D Co4 O2 C6 73.0(19)
O11 Co4 O2 C6 -35.9(8)
O2D Co4 O2 C6 41.6(8)
C1D Co4 O2 C6 42.1(9)
Na1 Co4 O2 C6 9.6(7)
O5 Co4 O2 Co5 19.7(2)
O1A Co4 O2 Co5 -77.7(2)
O1D Co4 O2 Co5 -135.8(15)
O11 Co4 O2 Co5 115.3(2)
O2D Co4 O2 Co5 -167.19(18)
C1D Co4 O2 Co5 -166.7(3)
Na1 Co4 O2 Co5 160.81(19)
O1K Co5 O2 C6 -40.4(7)
O2B Co5 O2 C6 125(3)
O5 Co5 O2 C6 134.7(7)
O2A Co5 O2 C6 -132.4(7)
O8 Co5 O2 C6 52.3(7)
O1K Co5 O2 Co4 165.55(17)
O2B Co5 O2 Co4 -29(3)
O5 Co5 O2 Co4 -19.4(2)
O2A Co5 O2 Co4 73.6(3)
O8 Co5 O2 Co4 -101.8(3)
O4 Co7 O3 C3 -13.2(9)
O10 Co7 O3 C3 -96.9(9)
O2F Co7 O3 C3 -158.9(15)
O1E Co7 O3 C3 93.8(9)
O2E Co7 O3 C3 155.6(9)
C1E Co7 O3 C3 125.3(9)
Na2 Co7 O3 C3 -171.5(10)
O4 Co7 O3 Na2 158.2(2)
O10 Co7 O3 Na2 74.6(2)
O2F Co7 O3 Na2 12.5(18)
O1E Co7 O3 Na2 -94.7(2)
O2E Co7 O3 Na2 -32.9(3)
C1E Co7 O3 Na2 -63.2(3)
O4S Na2 O3 C3 -164.6(13)
O2E Na2 O3 C3 -156.0(8)
O14 Na2 O3 C3 14.6(8)
O13 Na2 O3 C3 97.7(8)
C4E Na2 O3 C3 -82.9(8)
Co7 Na2 O3 C3 172.3(9)
Na1 Na2 O3 C3 59.5(8)
O4S Na2 O3 Co7 23.1(13)
O2E Na2 O3 Co7 31.7(2)
O14 Na2 O3 Co7 -157.7(3)
O13 Na2 O3 Co7 -74.6(2)
C4E Na2 O3 Co7 104.7(3)
Na1 Na2 O3 Co7 -112.8(2)
O2H Co3 O4 Co7 105.0(3)
O1G Co3 O4 Co7 -165.4(3)
O1L Co3 O4 Co7 -16.2(14)
O6 Co3 O4 Co7 11.9(4)
O1 Co3 O4 Co7 -80.9(4)
O2H Co3 O4 Co8 -152.74(16)
O1G Co3 O4 Co8 -63.14(19)
O1L Co3 O4 Co8 86.1(10)
O6 Co3 O4 Co8 114.2(2)
O1 Co3 O4 Co8 21.4(2)
O10 Co7 O4 Co3 83.6(4)
O2F Co7 O4 Co3 171.7(4)
O1E Co7 O4 Co3 -96.9(4)
O3 Co7 O4 Co3 -3.7(4)
O2E Co7 O4 Co3 -65.1(12)
C1E Co7 O4 Co3 -89.6(5)
Na2 Co7 O4 Co3 19.1(5)
O10 Co7 O4 Co8 -19.6(2)
O2F Co7 O4 Co8 68.5(2)
O1E Co7 O4 Co8 159.9(2)
O3 Co7 O4 Co8 -106.9(2)
O2E Co7 O4 Co8 -168.3(9)
C1E Co7 O4 Co8 167.2(3)
Na2 Co7 O4 Co8 -84.0(3)
O1F Co8 O4 Co3 157.4(2)
O1J Co8 O4 Co3 -75.5(8)
O2G Co8 O4 Co3 68.17(18)
O10 Co8 O4 Co3 -111.2(2)
O1 Co8 O4 Co3 -21.9(2)
O1F Co8 O4 Co7 -72.2(2)
O1J Co8 O4 Co7 55.0(8)
O2G Co8 O4 Co7 -161.38(15)
O10 Co8 O4 Co7 19.2(2)
O1 Co8 O4 Co7 108.5(2)
O1A Co4 O5 Co1 169.8(4)
O2 Co4 O5 Co1 84.4(4)
O1D Co4 O5 Co1 -98.9(4)
O11 Co4 O5 Co1 -3.5(4)
O2D Co4 O5 Co1 -71.7(10)
C1D Co4 O5 Co1 -90.3(5)
Na1 Co4 O5 Co1 18.3(5)
O1A Co4 O5 Co5 65.2(3)
O2 Co4 O5 Co5 -20.3(2)
O1D Co4 O5 Co5 156.4(2)
O11 Co4 O5 Co5 -108.2(2)
O2D Co4 O5 Co5 -176.4(7)
C1D Co4 O5 Co5 165.1(3)
Na1 Co4 O5 Co5 -86.3(3)
O1B Co1 O5 Co4 -169.2(4)
O1C Co1 O5 Co4 101.7(4)
O7 Co1 O5 Co4 9.9(4)
O1M Co1 O5 Co4 -32.0(13)
O8 Co1 O5 Co4 -83.4(4)
O1B Co1 O5 Co5 -64.8(2)
O1C Co1 O5 Co5 -153.9(2)
O7 Co1 O5 Co5 114.3(2)
O1M Co1 O5 Co5 72.5(10)
O8 Co1 O5 Co5 21.1(2)
O1K Co5 O5 Co4 62.0(13)
O2B Co5 O5 Co4 -160.9(2)
O2A Co5 O5 Co4 -68.3(2)
O2 Co5 O5 Co4 20.0(2)
O8 Co5 O5 Co4 108.3(2)
O1K Co5 O5 Co1 -67.6(13)
O2B Co5 O5 Co1 69.5(2)
O2A Co5 O5 Co1 162.1(2)
O2 Co5 O5 Co1 -109.6(2)
O8 Co5 O5 Co1 -21.4(2)
O4 Co3 O6 C3 -15.6(9)
O2H Co3 O6 C3 -107.8(8)
O1G Co3 O6 C3 150.8(9)
O1L Co3 O6 C3 159.8(9)
O1 Co3 O6 C3 67.2(9)
O4 Co3 O6 Co2 155.6(2)
O2H Co3 O6 Co2 63.49(19)
O1G Co3 O6 Co2 -38.0(10)
O1L Co3 O6 Co2 -28.92(17)
O1 Co3 O6 Co2 -121.5(2)
O1H Co2 O6 C3 99.3(7)
O9 Co2 O6 C3 2.1(8)
N1M Co2 O6 C3 -126.7(7)
O1L Co2 O6 C3 -159.5(8)
O1M Co2 O6 C3 -88.2(7)
O1H Co2 O6 Co3 -72.9(2)
O9 Co2 O6 Co3 -170.1(2)
N1M Co2 O6 Co3 61.1(7)
O1L Co2 O6 Co3 28.32(16)
O1M Co2 O6 Co3 99.6(2)
O1B Co1 O7 C1 161.1(11)
O5 Co1 O7 C1 -14.4(8)
O1C Co1 O7 C1 -106.8(8)
O1M Co1 O7 C1 158.4(8)
O8 Co1 O7 C1 67.9(8)
O1B Co1 O7 Co6 -26.9(13)
O5 Co1 O7 Co6 157.6(2)
O1C Co1 O7 Co6 65.2(3)
O1M Co1 O7 Co6 -29.56(17)
O8 Co1 O7 Co6 -120.1(3)
O2C Co6 O7 C1 100.2(8)
O12 Co6 O7 C1 6.2(8)
O1M Co6 O7 C1 -158.2(8)
N1L Co6 O7 C1 -131.2(8)
O1L Co6 O7 C1 -85.9(8)
O2C Co6 O7 Co1 -72.2(3)
O12 Co6 O7 Co1 -166.1(2)
O1M Co6 O7 Co1 29.44(16)
N1L Co6 O7 Co1 56.4(8)
O1L Co6 O7 Co1 101.8(2)
O1K Co5 O8 C4 -22.7(7)
O2B Co5 O8 C4 68.3(7)
O5 Co5 O8 C4 162.7(7)
O2A Co5 O8 C4 -163.9(19)
O2 Co5 O8 C4 -116.5(7)
O1K Co5 O8 Co1 -165.40(16)
O2B Co5 O8 Co1 -74.4(3)
O5 Co5 O8 Co1 19.91(19)
O2A Co5 O8 Co1 53(2)
O2 Co5 O8 Co1 100.7(3)
O1B Co1 O8 C4 -65.8(7)
O5 Co1 O8 C4 -160.8(7)
O1C Co1 O8 C4 -120.9(16)
O7 Co1 O8 C4 102.0(7)
O1M Co1 O8 C4 27.3(7)
O1B Co1 O8 Co5 74.9(2)
O5 Co1 O8 Co5 -20.17(19)
O1C Co1 O8 Co5 19.7(17)
O7 Co1 O8 Co5 -117.3(2)
O1M Co1 O8 Co5 167.93(15)
O1H Co2 O9 C4 -164.7(7)
N1M Co2 O9 C4 90.8(7)
O6 Co2 O9 C4 -76.7(7)
O1L Co2 O9 C4 -21.9(10)
O1M Co2 O9 C4 31.3(7)
O4 Co7 O10 C2 -127.8(7)
O2F Co7 O10 C2 139.7(7)
O1E Co7 O10 C2 54.7(15)
O3 Co7 O10 C2 -33.1(7)
O2E Co7 O10 C2 45.5(7)
C1E Co7 O10 C2 45.6(8)
Na2 Co7 O10 C2 12.5(7)
O4 Co7 O10 Co8 19.09(18)
O2F Co7 O10 Co8 -73.5(2)
O1E Co7 O10 Co8 -158.5(10)
O3 Co7 O10 Co8 113.7(2)
O2E Co7 O10 Co8 -167.67(18)
C1E Co7 O10 Co8 -167.6(3)
Na2 Co7 O10 Co8 159.39(18)
O1F Co8 O10 C2 -134.9(7)
O1J Co8 O10 C2 -40.9(6)
O2G Co8 O10 C2 107(7)
O4 Co8 O10 C2 131.9(7)
O1 Co8 O10 C2 49.4(7)
O1F Co8 O10 Co7 74.4(2)
O1J Co8 O10 Co7 168.36(17)
O2G Co8 O10 Co7 -43(7)
O4 Co8 O10 Co7 -18.89(19)
O1 Co8 O10 Co7 -101.3(2)
O5 Co4 O11 C1 -6.8(9)
O1A Co4 O11 C1 -158.3(11)
O2 Co4 O11 C1 -88.8(9)
O1D Co4 O11 C1 98.5(9)
O2D Co4 O11 C1 158.3(9)
C1D Co4 O11 C1 127.5(9)
Na1 Co4 O11 C1 -166.3(10)
O5 Co4 O11 Na1 159.5(3)
O1A Co4 O11 Na1 8.0(12)
O2 Co4 O11 Na1 77.5(2)
O1D Co4 O11 Na1 -95.1(3)
O2D Co4 O11 Na1 -35.4(3)
C1D Co4 O11 Na1 -66.1(3)
O2S Na1 O11 C1 -102.7(10)
O13 Na1 O11 C1 11.4(9)
O2D Na1 O11 C1 -158.3(8)
O14 Na1 O11 C1 93.6(8)
Co4 Na1 O11 C1 167.5(9)
Na2 Na1 O11 C1 55.1(8)
O2S Na1 O11 Co4 89.8(8)
O13 Na1 O11 Co4 -156.1(3)
O2D Na1 O11 Co4 34.2(2)
O14 Na1 O11 Co4 -73.9(2)
Na2 Na1 O11 Co4 -112.4(2)
O2C Co6 O12 C5 -159.5(7)
O7 Co6 O12 C5 -71.0(8)
O1M Co6 O12 C5 -14.4(11)
N1L Co6 O12 C5 99.8(7)
O1L Co6 O12 C5 38.8(7)
O2S Na1 O13 C2 110.2(8)
O2D Na1 O13 C2 -5.0(16)
O11 Na1 O13 C2 -51.5(8)
O14 Na1 O13 C2 -131.9(8)
Co4 Na1 O13 C2 -73.4(9)
Na2 Na1 O13 C2 -147.6(9)
O2S Na1 O13 Na2 -102.1(3)
O2D Na1 O13 Na2 142.7(11)
O11 Na1 O13 Na2 96.2(3)
O14 Na1 O13 Na2 15.7(2)
Co4 Na1 O13 Na2 74.2(3)
O4S Na2 O13 C2 -133.8(7)
O2E Na2 O13 C2 -34.7(7)
O14 Na2 O13 C2 132.6(7)
O3 Na2 O13 C2 34.7(7)
C4E Na2 O13 C2 30(2)
Co7 Na2 O13 C2 -5.9(7)
Na1 Na2 O13 C2 148.8(8)
O4S Na2 O13 Na1 77.3(2)
O2E Na2 O13 Na1 176.4(2)
O14 Na2 O13 Na1 -16.2(2)
O3 Na2 O13 Na1 -114.2(2)
C4E Na2 O13 Na1 -119.0(19)
Co7 Na2 O13 Na1 -154.8(2)
O4S Na2 O14 C6 128.8(8)
O2E Na2 O14 C6 -12.0(16)
O13 Na2 O14 C6 -132.7(8)
O3 Na2 O14 C6 -51.0(8)
C4E Na2 O14 C6 39.3(8)
Co7 Na2 O14 C6 -70.9(9)
Na1 Na2 O14 C6 -148.2(9)
O4S Na2 O14 Na1 -83.0(2)
O2E Na2 O14 Na1 136.1(10)
O13 Na2 O14 Na1 15.4(2)
O3 Na2 O14 Na1 97.1(2)
C4E Na2 O14 Na1 -172.6(3)
Co7 Na2 O14 Na1 77.2(3)
O2S Na1 O14 C6 -138.5(6)
O13 Na1 O14 C6 135.4(6)
O2D Na1 O14 C6 -33.4(7)
O11 Na1 O14 C6 35.2(6)
Co4 Na1 O14 C6 -5.6(6)
Na2 Na1 O14 C6 151.2(7)
O2S Na1 O14 Na2 70.3(3)
O13 Na1 O14 Na2 -15.8(2)
O2D Na1 O14 Na2 175.4(2)
O11 Na1 O14 Na2 -116.0(2)
Co4 Na1 O14 Na2 -156.9(2)
Co4 O11 C1 O7 5.0(17)
Na1 O11 C1 O7 -157.1(8)
Co1 O7 C1 O11 8.7(16)
Co6 O7 C1 O11 -161.0(8)
Na1 O13 C2 O10 155.3(6)
Na2 O13 C2 O10 17.0(12)
Co7 O10 C2 O13 -22.4(13)
Co8 O10 C2 O13 -160.4(6)
Co7 O3 C3 O6 14.2(16)
Na2 O3 C3 O6 -154.7(7)
Co3 O6 C3 O3 4.7(16)
Co2 O6 C3 O3 -164.4(7)
Co5 O8 C4 O9 -179.5(6)
Co1 O8 C4 O9 -50.8(12)
Co2 O9 C4 O8 9.4(14)
Co6 O12 C5 O1 7.1(14)
Co8 O1 C5 O12 -174.5(6)
Co3 O1 C5 O12 -57.0(11)
Co4 O2 C6 O14 -17.7(13)
Co5 O2 C6 O14 -161.0(6)
Na2 O14 C6 O2 153.7(7)
Na1 O14 C6 O2 14.5(12)
O5 Co4 O1A C1A -42.1(9)
O2 Co4 O1A C1A 39.6(8)
O1D Co4 O1A C1A -147.0(8)
O11 Co4 O1A C1A 109.3(12)
O2D Co4 O1A C1A 151.8(8)
C1D Co4 O1A C1A -177.5(9)
Na1 Co4 O1A C1A 116.0(8)
O1K Co5 O2A C1A -120.1(8)
O2B Co5 O2A C1A 148.9(8)
O5 Co5 O2A C1A 54.3(8)
O2 Co5 O2A C1A -26.1(8)
O8 Co5 O2A C1A 21(3)
Co4 O1A C1A O2A 17.8(16)
Co4 O1A C1A C2A -163.4(6)
Co5 O2A C1A O1A -25.4(15)
Co5 O2A C1A C2A 155.8(6)
O1A C1A C2A C15A -104.9(10)
O2A C1A C2A C15A 74.0(11)
O1A C1A C2A C3A 15.2(13)
O2A C1A C2A C3A -165.9(8)
O1A C1A C2A C9A 134.5(9)
O2A C1A C2A C9A -46.6(10)
C15A C2A C3A C8A -112.6(9)
C1A C2A C3A C8A 127.3(9)
C9A C2A C3A C8A 11.4(10)
C15A C2A C3A C4A 61.1(10)
C1A C2A C3A C4A -59.0(12)
C9A C2A C3A C4A -174.9(8)
C8A C3A C4A C5A -2.3(14)
C2A C3A C4A C5A -176.2(8)
C3A C4A C5A C6A 2.5(15)
C4A C5A C6A C7A -0.9(17)
C5A C6A C7A C8A -0.8(18)
C4A C3A C8A C7A 0.5(12)
C2A C3A C8A C7A 174.4(8)
C6A C7A C8A C3A 1.0(15)
C15A C2A C9A C14A -167.1(6)
C3A C2A C9A C14A 70.8(7)
C1A C2A C9A C14A -48.6(7)
C15A C2A C9A C10A 16.2(7)
C3A C2A C9A C10A -106.0(6)
C1A C2A C9A C10A 134.7(5)
C14A C9A C10A C11A 4.3(6)
C2A C9A C10A C11A -179.2(8)
C9A C10A C11A C12A -0.5(13)
C10A C11A C12A C13A 0.9(18)
C11A C12A C13A C14A -5.1(19)
C10A C9A C14A C13A -8.0(8)
C2A C9A C14A C13A 175.3(7)
C12A C13A C14A C9A 8.4(14)
C3A C2A C15A C16A 37.2(8)
C1A C2A C15A C16A 158.1(6)
C9A C2A C15A C16A -85.9(6)
C3A C2A C15A C20A -146.8(8)
C1A C2A C15A C20A -25.8(12)
C9A C2A C15A C20A 90.2(9)
C20A C15A C16A C17A 4.7(7)
C2A C15A C16A C17A -179.0(9)
C15A C16A C17A C18A -5.9(12)
C16A C17A C18A C19A 1.4(18)
C17A C18A C19A C20A 4(2)
C18A C19A C20A C15A -5(2)
C16A C15A C20A C19A 0.8(14)
C2A C15A C20A C19A -175.3(10)
O5 Co1 O1B C1B 39.5(8)
O1C Co1 O1B C1B 131.6(8)
O7 Co1 O1B C1B -136.1(11)
O1M Co1 O1B C1B -133.5(8)
O8 Co1 O1B C1B -42.0(8)
O1K Co5 O2B C1B 126.0(8)
O5 Co5 O2B C1B -49.0(8)
O2A Co5 O2B C1B -141.9(8)
O2 Co5 O2B C1B -39(3)
O8 Co5 O2B C1B 33.2(8)
Co1 O1B C1B O2B -10.2(15)
Co1 O1B C1B C2B 163.6(6)
Co5 O2B C1B O1B 15.6(14)
Co5 O2B C1B C2B -158.2(6)
O1B C1B C2B C3B -95.1(9)
O2B C1B C2B C3B 79.3(9)
O1B C1B C2B C15B 27.3(11)
O2B C1B C2B C15B -158.3(7)
O1B C1B C2B C9B 146.2(8)
O2B C1B C2B C9B -39.5(12)
C15B C2B C3B C4B 146.6(8)
C9B C2B C3B C4B 27.0(11)
C1B C2B C3B C4B -93.9(9)
C15B C2B C3B C8B -40.0(10)
C9B C2B C3B C8B -159.6(7)
C1B C2B C3B C8B 79.5(8)
C8B C3B C4B C5B 0.6(14)
C2B C3B C4B C5B 173.8(9)
C3B C4B C5B C6B -1.5(16)
C4B C5B C6B C7B -0.6(15)
C5B C6B C7B C8B 3.8(14)
C6B C7B C8B C3B -4.7(12)
C4B C3B C8B C7B 2.5(11)
C2B C3B C8B C7B -171.0(7)
C3B C2B C9B C14B -133.6(7)
C15B C2B C9B C14B 100.5(7)
C1B C2B C9B C14B -22.1(11)
C3B C2B C9B C10B 54.8(7)
C15B C2B C9B C10B -71.1(7)
C1B C2B C9B C10B 166.2(6)
C14B C9B C10B C11B 1.7(5)
C2B C9B C10B C11B 173.9(8)
C9B C10B C11B C12B -1.8(12)
C10B C11B C12B C13B 1.0(17)
C11B C12B C13B C14B -0.1(18)
C10B C9B C14B C13B -0.8(8)
C2B C9B C14B C13B -172.3(7)
C12B C13B C14B C9B 0.0(14)
C3B C2B C15B C16B -29.1(7)
C9B C2B C15B C16B 94.1(6)
C1B C2B C15B C16B -141.4(5)
C3B C2B C15B C20B 158.4(7)
C9B C2B C15B C20B -78.4(8)
C1B C2B C15B C20B 46.1(9)
C20B C15B C16B C17B -1.1(6)
C2B C15B C16B C17B -173.7(7)
C15B C16B C17B C18B 1.1(12)
C16B C17B C18B C19B 0.3(16)
C17B C18B C19B C20B -1.7(15)
C16B C15B C20B C19B -0.2(10)
C2B C15B C20B C19B 172.5(7)
C18B C19B C20B C15B 1.7(14)
O1B Co1 O1C C1C 146.1(8)
O5 Co1 O1C C1C -119.4(7)
O7 Co1 O1C C1C -21.7(8)
O1M Co1 O1C C1C 53.0(7)
O8 Co1 O1C C1C -158.9(15)
O12 Co6 O2C C1C 139.6(8)
O7 Co6 O2C C1C 43.6(8)
O1M Co6 O2C C1C -30.0(8)
N1L Co6 O2C C1C -125.6(7)
O1L Co6 O2C C1C -118.6(7)
Co6 O2C C1C O1C 6.6(14)
Co6 O2C C1C C2C -178.0(5)
Co1 O1C C1C O2C -20.3(13)
Co1 O1C C1C C2C 164.4(6)
O2C C1C C2C C15C 40.2(11)
O1C C1C C2C C15C -144.1(8)
O2C C1C C2C C9C 162.8(8)
O1C C1C C2C C9C -21.5(11)
O2C C1C C2C C3C -80.5(9)
O1C C1C C2C C3C 95.2(9)
C15C C2C C3C C8C 12.1(13)
C9C C2C C3C C8C -111.7(10)
C1C C2C C3C C8C 133.6(9)
C15C C2C C3C C4C -167.3(9)
C9C C2C C3C C4C 68.9(12)
C1C C2C C3C C4C -45.9(12)
C8C C3C C4C C5C -1.1(15)
C2C C3C C4C C5C 178.4(9)
C3C C4C C5C C6C -1.1(17)
C4C C5C C6C C7C 4.5(17)
C5C C6C C7C C8C -5.6(14)
C4C C3C C8C C7C -0.1(11)
C2C C3C C8C C7C -179.6(6)
C6C C7C C8C C3C 3.5(8)
C15C C2C C9C C14C -110.2(10)
C3C C2C C9C C14C 13.9(14)
C1C C2C C9C C14C 126.3(9)
C15C C2C C9C C10C 70.6(13)
C3C C2C C9C C10C -165.3(10)
C1C C2C C9C C10C -52.8(13)
C14C C9C C10C C11C 2.3(17)
C2C C9C C10C C11C -178.5(11)
C9C C10C C11C C12C -1(2)
C10C C11C C12C C13C 1(2)
C11C C12C C13C C14C -4(2)
C10C C9C C14C C13C -4.8(15)
C2C C9C C14C C13C 176.0(10)
C12C C13C C14C C9C 5.5(18)
C9C C2C C15C C20C -175.8(8)
C3C C2C C15C C20C 60.8(10)
C1C C2C C15C C20C -55.4(10)
C9C C2C C15C C16C 3.1(9)
C3C C2C C15C C16C -120.2(6)
C1C C2C C15C C16C 123.6(6)
C20C C15C C16C C17C -1.7(7)
C2C C15C C16C C17C 179.3(9)
C15C C16C C17C C18C -1.8(14)
C16C C17C C18C C19C 4(2)
C17C C18C C19C C20C -2(2)
C16C C15C C20C C19C 3.5(12)
C2C C15C C20C C19C -177.6(9)
C18C C19C C20C C15C -1.7(18)
O5 Co4 O1D C1D 167.8(5)
O1A Co4 O1D C1D -95.3(5)
O2 Co4 O1D C1D -37.4(18)
O11 Co4 O1D C1D 71.2(5)
O2D Co4 O1D C1D -4.0(5)
Na1 Co4 O1D C1D 25.0(5)
O5 Co4 O2D C1D -26.3(10)
O1A Co4 O2D C1D 92.9(5)
O2 Co4 O2D C1D 179.4(5)
O1D Co4 O2D C1D 4.0(4)
O11 Co4 O2D C1D -96.6(5)
Na1 Co4 O2D C1D -132.9(5)
O5 Co4 O2D Na1 106.6(8)
O1A Co4 O2D Na1 -134.3(3)
O2 Co4 O2D Na1 -47.7(3)
O1D Co4 O2D Na1 136.9(3)
O11 Co4 O2D Na1 36.2(2)
C1D Co4 O2D Na1 132.9(5)
O2S Na1 O2D C1D -106.8(9)
O13 Na1 O2D C1D 7.7(17)
O11 Na1 O2D C1D 56.6(9)
O14 Na1 O2D C1D 132.6(9)
Co4 Na1 O2D C1D 90.2(9)
Na2 Na1 O2D C1D 138.4(8)
O2S Na1 O2D Co4 163.0(2)
O13 Na1 O2D Co4 -82.5(12)
O11 Na1 O2D Co4 -33.6(2)
O14 Na1 O2D Co4 42.4(3)
Na2 Na1 O2D Co4 48.2(4)
Co4 O1D C1D O2D 7.0(8)
Co4 O1D C1D C2D -166.7(6)
Co4 O2D C1D O1D -6.8(8)
Na1 O2D C1D O1D -99.6(9)
Co4 O2D C1D C2D 166.7(7)
Na1 O2D C1D C2D 73.9(11)
Na1 O2D C1D Co4 -92.8(7)
O5 Co4 C1D O1D -16.6(6)
O1A Co4 C1D O1D 85.1(5)
O2 Co4 C1D O1D 172.2(4)
O11 Co4 C1D O1D -108.2(5)
O2D Co4 C1D O1D 173.1(8)
Na1 Co4 C1D O1D -153.2(5)
O5 Co4 C1D O2D 170.2(4)
O1A Co4 C1D O2D -88.0(5)
O2 Co4 C1D O2D -0.9(7)
O1D Co4 C1D O2D -173.1(8)
O11 Co4 C1D O2D 78.7(5)
Na1 Co4 C1D O2D 33.7(4)
O5 Co4 C1D C2D 65(4)
O1A Co4 C1D C2D 167(4)
O2 Co4 C1D C2D -106(4)
O1D Co4 C1D C2D 82(4)
O11 Co4 C1D C2D -27(4)
O2D Co4 C1D C2D -105(4)
Na1 Co4 C1D C2D -71(4)
O1D C1D C2D C3D -27.5(10)
O2D C1D C2D C3D 158.9(7)
Co4 C1D C2D C3D -102(4)
O1D C1D C2D C15D -148.7(7)
O2D C1D C2D C15D 37.7(10)
Co4 C1D C2D C15D 136(3)
O1D C1D C2D C9D 92.4(8)
O2D C1D C2D C9D -81.2(8)
Co4 C1D C2D C9D 17(4)
C15D C2D C3D C8D -93.7(8)
C9D C2D C3D C8D 35.5(11)
C1D C2D C3D C8D 142.5(7)
C15D C2D C3D C4D 78.6(10)
C9D C2D C3D C4D -152.1(8)
C1D C2D C3D C4D -45.1(11)
C8D C3D C4D C5D -0.8(12)
C2D C3D C4D C5D -173.4(8)
C3D C4D C5D C6D -0.2(14)
C4D C5D C6D C7D 0.8(15)
C5D C6D C7D C8D -0.5(14)
C4D C3D C8D C7D 1.2(11)
C2D C3D C8D C7D 173.8(8)
C6D C7D C8D C3D -0.5(13)
C3D C2D C9D C10D 40.6(9)
C15D C2D C9D C10D 167.0(5)
C1D C2D C9D C10D -75.0(6)
C3D C2D C9D C14D -143.5(7)
C15D C2D C9D C14D -17.0(9)
C1D C2D C9D C14D 100.9(7)
C14D C9D C10D C11D -2.7(5)
C2D C9D C10D C11D 173.3(8)
C9D C10D C11D C12D 1.1(11)
C10D C11D C12D C13D 1.0(16)
C11D C12D C13D C14D -1.6(17)
C12D C13D C14D C9D -0.1(13)
C10D C9D C14D C13D 2.2(7)
C2D C9D C14D C13D -173.7(7)
C3D C2D C15D C20D 73.6(8)
C9D C2D C15D C20D -56.5(10)
C1D C2D C15D C20D -164.2(7)
C3D C2D C15D C16D -97.0(7)
C9D C2D C15D C16D 132.9(5)
C1D C2D C15D C16D 25.2(8)
C20D C15D C16D C17D 4.8(6)
C2D C15D C16D C17D 175.2(8)
C15D C16D C17D C18D -4.6(11)
C16D C17D C18D C19D 3.3(15)
C17D C18D C19D C20D -2.3(16)
C18D C19D C20D C15D 2.6(15)
C16D C15D C20D C19D -3.9(11)
C2D C15D C20D C19D -174.6(8)
O4 Co7 O1E C1E 170.9(4)
O10 Co7 O1E C1E -11.6(13)
O2F Co7 O1E C1E -96.4(4)
O3 Co7 O1E C1E 75.8(4)
O2E Co7 O1E C1E -1.7(4)
Na2 Co7 O1E C1E 29.5(4)
O4 Co7 O2E C1E -32.8(13)
O10 Co7 O2E C1E 179.9(5)
O2F Co7 O2E C1E 90.2(5)
O1E Co7 O2E C1E 1.8(5)
O3 Co7 O2E C1E -95.6(5)
Na2 Co7 O2E C1E -130.2(6)
O4 Co7 O2E Na2 97.4(10)
O10 Co7 O2E Na2 -49.9(3)
O2F Co7 O2E Na2 -139.6(3)
O1E Co7 O2E Na2 132.0(3)
O3 Co7 O2E Na2 34.6(2)
C1E Co7 O2E Na2 130.2(6)
O4S Na2 O2E C1E -121.8(8)
O14 Na2 O2E C1E 18.9(16)
O13 Na2 O2E C1E 137.5(8)
O3 Na2 O2E C1E 59.9(8)
C4E Na2 O2E C1E -34.9(8)
Co7 Na2 O2E C1E 91.7(8)
Na1 Na2 O2E C1E 141.6(7)
O4S Na2 O2E Co7 146.5(2)
O14 Na2 O2E Co7 -72.9(11)
O13 Na2 O2E Co7 45.7(3)
O3 Na2 O2E Co7 -31.8(2)
C4E Na2 O2E Co7 -126.6(3)
Na1 Na2 O2E Co7 49.9(4)
Co7 O2E C1E O1E -3.0(8)
Na2 O2E C1E O1E -98.5(9)
Co7 O2E C1E C2E 170.3(7)
Na2 O2E C1E C2E 74.8(11)
Na2 O2E C1E Co7 -95.5(6)
Co7 O1E C1E O2E 3.1(8)
Co7 O1E C1E C2E -170.6(7)
O4 Co7 C1E O2E 169.8(4)
O10 Co7 C1E O2E -0.2(7)
O2F Co7 C1E O2E -92.1(5)
O1E Co7 C1E O2E -177.1(8)
O3 Co7 C1E O2E 80.0(5)
Na2 Co7 C1E O2E 35.2(4)
O4 Co7 C1E O1E -13.2(6)
O10 Co7 C1E O1E 176.9(4)
O2F Co7 C1E O1E 84.9(4)
O3 Co7 C1E O1E -103.0(4)
O2E Co7 C1E O1E 177.1(8)
Na2 Co7 C1E O1E -147.7(5)
O4 Co7 C1E C2E 54(5)
O10 Co7 C1E C2E -116(5)
O2F Co7 C1E C2E 152(5)
O1E Co7 C1E C2E 68(5)
O3 Co7 C1E C2E -35(5)
O2E Co7 C1E C2E -115(5)
Na2 Co7 C1E C2E -80(5)
O2E C1E C2E C9E 38.9(11)
O1E C1E C2E C9E -147.5(7)
Co7 C1E C2E C9E 149(4)
O2E C1E C2E C15E 163.4(8)
O1E C1E C2E C15E -23.0(11)
Co7 C1E C2E C15E -86(5)
O2E C1E C2E C3E -82.3(9)
O1E C1E C2E C3E 91.3(8)
Co7 C1E C2E C3E 28(5)
C9E C2E C3E C4E -29.4(14)
C1E C2E C3E C4E 86.5(12)
C15E C2E C3E C4E -155.5(9)
C9E C2E C3E C8E 167.2(9)
C1E C2E C3E C8E -77.0(11)
C15E C2E C3E C8E 41.0(12)
C8E C3E C4E C5E -10.8(17)
C2E C3E C4E C5E -174.2(10)
C8E C3E C4E Na2 97.7(9)
C2E C3E C4E Na2 -65.7(11)
O4S Na2 C4E C3E 126.8(7)
O2E Na2 C4E C3E 29.4(7)
O14 Na2 C4E C3E -138.9(7)
O13 Na2 C4E C3E -37(2)
O3 Na2 C4E C3E -41.8(7)
Co7 Na2 C4E C3E -2.3(7)
Na1 Na2 C4E C3E -147.3(6)
O4S Na2 C4E C5E -108.4(7)
O2E Na2 C4E C5E 154.2(7)
O14 Na2 C4E C5E -14.1(7)
O13 Na2 C4E C5E 88(2)
O3 Na2 C4E C5E 83.0(7)
Co7 Na2 C4E C5E 122.5(7)
Na1 Na2 C4E C5E -22.5(9)
C3E C4E C5E C6E 6.6(19)
Na2 C4E C5E C6E -105.9(12)
C4E C5E C6E C7E 4(2)
C5E C6E C7E C8E -9(2)
C4E C3E C8E C7E 5.0(15)
C2E C3E C8E C7E 168.5(9)
C6E C7E C8E C3E 4.7(16)
C1E C2E C9E C14E -146.1(7)
C15E C2E C9E C14E 88.1(8)
C3E C2E C9E C14E -36.8(12)
C1E C2E C9E C10E 34.9(9)
C15E C2E C9E C10E -90.9(7)
C3E C2E C9E C10E 144.3(6)
C14E C9E C10E C11E -1.3(7)
C2E C9E C10E C11E 177.7(10)
C9E C10E C11E C12E 7.3(15)
C10E C11E C12E C13E -9(2)
C11E C12E C13E C14E 5(3)
C10E C9E C14E C13E -2.7(11)
C2E C9E C14E C13E 178.3(10)
C12E C13E C14E C9E 1(2)
C9E C2E C15E C20E -88.5(10)
C1E C2E C15E C20E 148.1(9)
C3E C2E C15E C20E 40.4(11)
C9E C2E C15E C16E 91.6(6)
C1E C2E C15E C16E -31.8(9)
C3E C2E C15E C16E -139.5(5)
C20E C15E C16E C17E 1.2(10)
C2E C15E C16E C17E -178.9(11)
C15E C16E C17E C18E 12(2)
C16E C17E C18E C19E -18(3)
C17E C18E C19E C20E 12(3)
C16E C15E C20E C19E -6.0(15)
C2E C15E C20E C19E 174.1(10)
C18E C19E C20E C15E 0(2)
O1J Co8 O1F C1F -124.3(7)
O2G Co8 O1F C1F 142.5(7)
O4 Co8 O1F C1F 45.8(7)
O10 Co8 O1F C1F -36.2(7)
O1 Co8 O1F C1F 55(3)
O4 Co7 O2F C1F -41.0(7)
O10 Co7 O2F C1F 42.8(7)
O1E Co7 O2F C1F -147.9(7)
O3 Co7 O2F C1F 104.8(17)
O2E Co7 O2F C1F 149.5(7)
C1E Co7 O2F C1F 179.9(8)
Na2 Co7 O2F C1F 115.9(7)
Co7 O2F C1F O1F 5.0(14)
Co7 O2F C1F C2F -177.6(5)
Co8 O1F C1F O2F -8.1(14)
Co8 O1F C1F C2F 174.4(5)
O2F C1F C2F C15F 14.6(11)
O1F C1F C2F C15F -167.7(7)
O2F C1F C2F C3F -103.3(9)
O1F C1F C2F C3F 74.4(10)
O2F C1F C2F C9F 134.5(8)
O1F C1F C2F C9F -47.8(9)
C15F C2F C3F C4F 48.6(10)
C9F C2F C3F C4F -74.7(10)
C1F C2F C3F C4F 167.9(9)
C15F C2F C3F C8F -131.3(8)
C9F C2F C3F C8F 105.5(9)
C1F C2F C3F C8F -12.0(12)
C8F C3F C4F C5F -1.5(13)
C2F C3F C4F C5F 178.6(9)
C3F C4F C5F C6F 1.5(16)
C4F C5F C6F C7F -0.4(17)
C5F C6F C7F C8F -0.5(16)
C4F C3F C8F C7F 0.7(12)
C2F C3F C8F C7F -179.4(8)
C6F C7F C8F C3F 0.3(14)
C15F C2F C9F C14F -106.4(7)
C3F C2F C9F C14F 14.2(9)
C1F C2F C9F C14F 135.1(6)
C15F C2F C9F C10F 74.9(6)
C3F C2F C9F C10F -164.5(4)
C1F C2F C9F C10F -43.6(6)
C14F C9F C10F C11F 3.0(6)
C2F C9F C10F C11F -178.2(8)
C9F C10F C11F C12F -5.8(12)
C10F C11F C12F C13F 3.6(18)
C11F C12F C13F C14F 1.6(18)
C10F C9F C14F C13F 2.1(8)
C2F C9F C14F C13F -176.6(7)
C12F C13F C14F C9F -4.5(14)
C3F C2F C15F C20F 57.5(8)
C9F C2F C15F C20F -178.4(6)
C1F C2F C15F C20F -62.7(9)
C3F C2F C15F C16F -119.1(5)
C9F C2F C15F C16F 4.9(7)
C1F C2F C15F C16F 120.6(6)
C20F C15F C16F C17F -1.1(6)
C2F C15F C16F C17F 175.7(7)
C15F C16F C17F C18F 2.4(11)
C16F C17F C18F C19F -1.6(14)
C17F C18F C19F C20F -0.3(14)
C16F C15F C20F C19F -0.8(10)
C2F C15F C20F C19F -177.6(7)
C18F C19F C20F C15F 1.5(14)
O4 Co3 O1G C1G 39.5(8)
O2H Co3 O1G C1G 131.3(8)
O1L Co3 O1G C1G -135.7(8)
O6 Co3 O1G C1G -126.9(9)
O1 Co3 O1G C1G -42.5(8)
O1F Co8 O2G C1G -138.5(7)
O1J Co8 O2G C1G 127.5(7)
O4 Co8 O2G C1G -45.2(7)
O10 Co8 O2G C1G -21(7)
O1 Co8 O2G C1G 37.1(7)
Co3 O1G C1G O2G -7.7(14)
Co3 O1G C1G C2G 167.4(6)
Co8 O2G C1G O1G 11.3(13)
Co8 O2G C1G C2G -163.8(6)
O1G C1G C2G C3G 25.4(11)
O2G C1G C2G C3G -159.1(8)
O1G C1G C2G C9G -97.5(9)
O2G C1G C2G C9G 78.0(9)
O1G C1G C2G C15G 144.1(8)
O2G C1G C2G C15G -40.4(12)
C9G C2G C3G C4G -33.5(11)
C15G C2G C3G C4G 89.4(9)
C1G C2G C3G C4G -145.6(8)
C9G C2G C3G C8G 152.4(8)
C15G C2G C3G C8G -84.8(8)
C1G C2G C3G C8G 40.3(11)
C8G C3G C4G C5G 0.1(13)
C2G C3G C4G C5G -174.3(8)
C3G C4G C5G C6G -1.7(16)
C4G C5G C6G C7G 2.3(16)
C5G C6G C7G C8G -1.4(14)
C6G C7G C8G C3G -0.1(12)
C4G C3G C8G C7G 0.8(11)
C2G C3G C8G C7G 175.3(7)
C3G C2G C9G C10G -35.5(8)
C15G C2G C9G C10G -154.3(4)
C1G C2G C9G C10G 84.7(6)
C3G C2G C9G C14G 150.4(6)
C15G C2G C9G C14G 31.6(8)
C1G C2G C9G C14G -89.4(7)
C14G C9G C10G C11G -1.4(5)
C2G C9G C10G C11G -175.8(8)
C9G C10G C11G C12G -1.0(12)
C10G C11G C12G C13G 1.4(17)
C11G C12G C13G C14G 0.8(17)
C12G C13G C14G C9G -3.3(14)
C10G C9G C14G C13G 3.5(7)
C2G C9G C14G C13G 177.7(7)
C3G C2G C15G C20G -77.2(9)
C9G C2G C15G C20G 48.7(9)
C1G C2G C15G C20G 159.4(8)
C3G C2G C15G C16G 95.1(6)
C9G C2G C15G C16G -139.0(4)
C1G C2G C15G C16G -28.4(9)
C20G C15G C16G C17G -4.9(7)
C2G C15G C16G C17G -177.4(8)
C15G C16G C17G C18G 3.1(13)
C16G C17G C18G C19G -1.1(17)
C17G C18G C19G C20G 1.2(18)
C16G C15G C20G C19G 5.0(11)
C2G C15G C20G C19G 177.5(9)
C18G C19G C20G C15G -3.2(17)
O9 Co2 O1H C1H 139.2(6)
N1M Co2 O1H C1H -122.1(7)
O6 Co2 O1H C1H 46.1(6)
O1L Co2 O1H C1H -27.6(7)
O1M Co2 O1H C1H -109.4(8)
O4 Co3 O2H C1H -111.7(7)
O1G Co3 O2H C1H 153.4(7)
O1L Co3 O2H C1H 60.3(7)
O6 Co3 O2H C1H -15.3(7)
O1 Co3 O2H C1H -157.2(11)
Co3 O2H C1H O1H -28.0(12)
Co3 O2H C1H C2H 156.4(5)
Co2 O1H C1H O2H 8.6(12)
Co2 O1H C1H C2H -175.8(5)
O2H C1H C2H C9H -17.7(9)
O1H C1H C2H C9H 166.3(6)
O2H C1H C2H C15H -142.8(7)
O1H C1H C2H C15H 41.2(9)
O2H C1H C2H C3H 99.9(8)
O1H C1H C2H C3H -76.2(8)
C9H C2H C3H C8H -116.7(8)
C15H C2H C3H C8H 7.5(10)
C1H C2H C3H C8H 127.0(8)
C9H C2H C3H C4H 64.4(11)
C15H C2H C3H C4H -171.5(7)
C1H C2H C3H C4H -51.9(10)
C8H C3H C4H C5H -0.1(13)
C2H C3H C4H C5H 178.8(8)
C3H C4H C5H C6H 0.1(15)
C4H C5H C6H C7H -2.3(18)
C5H C6H C7H C8H 4.4(19)
C4H C3H C8H C7H 2.2(12)
C2H C3H C8H C7H -176.8(8)
C6H C7H C8H C3H -4.4(16)
C15H C2H C9H C10H -112.2(5)
C3H C2H C9H C10H 10.4(9)
C1H C2H C9H C10H 122.5(5)
C15H C2H C9H C14H 66.6(8)
C3H C2H C9H C14H -170.9(6)
C1H C2H C9H C14H -58.7(8)
C14H C9H C10H C11H 2.1(6)
C2H C9H C10H C11H -179.3(9)
C9H C10H C11H C12H 0.1(14)
C10H C11H C12H C13H -4(2)
C11H C12H C13H C14H 5(2)
C10H C9H C14H C13H -0.7(9)
C2H C9H C14H C13H -179.4(8)
C12H C13H C14H C9H -2.9(15)
C9H C2H C15H C20H -171.5(7)
C3H C2H C15H C20H 65.1(10)
C1H C2H C15H C20H -48.1(10)
C9H C2H C15H C16H 12.3(7)
C3H C2H C15H C16H -111.1(5)
C1H C2H C15H C16H 135.7(5)
C20H C15H C16H C17H 3.0(8)
C2H C15H C16H C17H 179.1(8)
C15H C16H C17H C18H 6.9(15)
C16H C17H C18H C19H -17(2)
C17H C18H C19H C20H 18(2)
C16H C15H C20H C19H -1.9(14)
C2H C15H C20H C19H -177.8(9)
C18H C19H C20H C15H -8.4(19)
O1F Co8 O1J C2J' -39.1(11)
O2G Co8 O1J C2J' 49.9(11)
O4 Co8 O1J C2J' -166.2(10)
O10 Co8 O1J C2J' -130.8(11)
O1 Co8 O1J C2J' 141.0(11)
O1F Co8 O1J C2J -55.0(16)
O2G Co8 O1J C2J 34.0(16)
O4 Co8 O1J C2J 177.9(16)
O10 Co8 O1J C2J -146.7(16)
O1 Co8 O1J C2J 125.1(16)
C2J' O1J C2J N1J -113(6)
Co8 O1J C2J N1J 22(2)
C2J' O1J C2J C3J 62(5)
Co8 O1J C2J C3J -162.7(13)
C6J N1J C2J O1J 170(3)
C6J N1J C2J C3J -6(2)
O1J C2J C3J C4J -178(3)
N1J C2J C3J C4J -2(2)
C2J C3J C4J C5J 1(4)
C3J C4J C5J C6J 7(4)
C4J C5J C6J N1J -16(5)
C4J C5J C6J ClJA -167(3)
C2J N1J C6J C5J 16(4)
C2J N1J C6J ClJA 169(2)
C2J O1J C2J' N1J' 36(5)
Co8 O1J C2J' N1J' -18.7(16)
C2J O1J C2J' C3J' -139(6)
Co8 O1J C2J' C3J' 166.6(8)
C6J' N1J' C2J' O1J -175.6(18)
C6J' N1J' C2J' C3J' -0.3(16)
O1J C2J' C3J' C4J' 173.6(15)
N1J' C2J' C3J' C4J' -1.2(15)
C2J' C3J' C4J' C5J' 4(2)
C3J' C4J' C5J' C6J' -5(3)
C4J' C5J' C6J' N1J' 3(3)
C4J' C5J' C6J' ClJB -176.3(14)
C2J' N1J' C6J' C5J' -1(3)
C2J' N1J' C6J' ClJB 178.8(11)
O2B Co5 O1K C2K 45.3(7)
O5 Co5 O1K C2K -177.4(12)
O2A Co5 O1K C2K -47.1(7)
O2 Co5 O1K C2K -136.0(7)
O8 Co5 O1K C2K 136.9(7)
Co5 O1K C2K N1K 15.3(13)
Co5 O1K C2K C3K -165.5(8)
C6K N1K C2K O1K -176.1(9)
C6K N1K C2K C3K 4.7(16)
O1K C2K C3K C4K 177.0(10)
N1K C2K C3K C4K -3.8(17)
C2K C3K C4K C5K 4(2)
C3K C4K C5K C6K -5(2)
C4K C5K C6K N1K 5(2)
C4K C5K C6K Cl6K -178.8(11)
C2K N1K C6K C5K -5.4(17)
C2K N1K C6K Cl6K 178.7(8)
O4 Co3 O1L C2L -164.1(10)
O2H Co3 O1L C2L 74.8(7)
O1G Co3 O1L C2L -14.8(7)
O6 Co3 O1L C2L 167.0(7)
O1 Co3 O1L C2L -100.3(7)
O4 Co3 O1L Co2 57.6(11)
O2H Co3 O1L Co2 -63.5(2)
O1G Co3 O1L Co2 -153.1(2)
O6 Co3 O1L Co2 28.68(17)
O1 Co3 O1L Co2 121.46(18)
O4 Co3 O1L Co6 -47.3(12)
O2H Co3 O1L Co6 -168.4(3)
O1G Co3 O1L Co6 102.0(3)
O6 Co3 O1L Co6 -76.2(2)
O1 Co3 O1L Co6 16.5(2)
O1H Co2 O1L C2L -85.7(6)
O9 Co2 O1L C2L 131.8(5)
N1M Co2 O1L C2L 18.3(6)
O6 Co2 O1L C2L -170.3(6)
O1M Co2 O1L C2L 76.8(6)
O1H Co2 O1L Co3 55.8(2)
O9 Co2 O1L Co3 -86.7(4)
N1M Co2 O1L Co3 159.8(3)
O6 Co2 O1L Co3 -28.84(17)
O1M Co2 O1L Co3 -141.7(2)
O1H Co2 O1L Co6 178.33(19)
O9 Co2 O1L Co6 35.9(5)
N1M Co2 O1L Co6 -77.6(2)
O6 Co2 O1L Co6 93.73(16)
O1M Co2 O1L Co6 -19.09(18)
O2C Co6 O1L C2L -8.3(7)
O12 Co6 O1L C2L 94.2(4)
O7 Co6 O1L C2L -169.3(4)
O1M Co6 O1L C2L -100.4(4)
N1L Co6 O1L C2L -0.4(4)
O2C Co6 O1L Co3 -142.5(5)
O12 Co6 O1L Co3 -40.0(2)
O7 Co6 O1L Co3 56.5(3)
O1M Co6 O1L Co3 125.4(3)
N1L Co6 O1L Co3 -134.6(4)
O2C Co6 O1L Co2 113.0(5)
O12 Co6 O1L Co2 -144.57(16)
O7 Co6 O1L Co2 -48.06(18)
O1M Co6 O1L Co2 20.85(19)
N1L Co6 O1L Co2 120.9(3)
O2C Co6 N1L C6L -2.7(10)
O12 Co6 N1L C6L 92.2(10)
O7 Co6 N1L C6L -130.2(10)
O1M Co6 N1L C6L -104.2(10)
O1L Co6 N1L C6L 179.9(11)
O2C Co6 N1L C2L 177.8(4)
O12 Co6 N1L C2L -87.3(5)
O7 Co6 N1L C2L 50.4(10)
O1M Co6 N1L C2L 76.3(5)
O1L Co6 N1L C2L 0.4(4)
Co3 O1L C2L N1L 130.3(6)
Co2 O1L C2L N1L -99.8(7)
Co6 O1L C2L N1L 0.6(6)
Co3 O1L C2L C3L -48.9(11)
Co2 O1L C2L C3L 81.0(9)
Co6 O1L C2L C3L -178.5(8)
C6L N1L C2L O1L 179.7(7)
Co6 N1L C2L O1L -0.7(7)
C6L N1L C2L C3L -1.1(12)
Co6 N1L C2L C3L 178.5(7)
O1L C2L C3L C4L -178.7(8)
N1L C2L C3L C4L 2.2(12)
C2L C3L C4L C5L -2.7(13)
C3L C4L C5L C6L 2.1(14)
C2L N1L C6L C5L 0.5(13)
Co6 N1L C6L C5L -178.8(7)
C2L N1L C6L Cl6L -179.1(6)
Co6 N1L C6L Cl6L 1.5(14)
C4L C5L C6L N1L -1.0(14)
C4L C5L C6L Cl6L 178.6(7)
O1B Co1 O1M C2M -12.0(7)
O5 Co1 O1M C2M -149.3(10)
O1C Co1 O1M C2M 77.3(7)
O7 Co1 O1M C2M 167.5(7)
O8 Co1 O1M C2M -98.6(7)
O1B Co1 O1M Co6 -150.17(18)
O5 Co1 O1M Co6 72.5(10)
O1C Co1 O1M Co6 -60.91(19)
O7 Co1 O1M Co6 29.26(17)
O8 Co1 O1M Co6 123.22(18)
O1B Co1 O1M Co2 106.4(3)
O5 Co1 O1M Co2 -30.9(11)
O1C Co1 O1M Co2 -164.4(2)
O7 Co1 O1M Co2 -74.2(2)
O8 Co1 O1M Co2 19.8(2)
O2C Co6 O1M C2M -86.3(6)
O12 Co6 O1M C2M 129.2(6)
O7 Co6 O1M C2M -171.2(6)
N1L Co6 O1M C2M 15.0(6)
O1L Co6 O1M C2M 74.7(6)
O2C Co6 O1M Co1 55.72(19)
O12 Co6 O1M Co1 -88.8(6)
O7 Co6 O1M Co1 -29.21(16)
N1L Co6 O1M Co1 157.0(2)
O1L Co6 O1M Co1 -143.4(2)
O2C Co6 O1M Co2 -179.96(17)
O12 Co6 O1M Co2 35.5(6)
O7 Co6 O1M Co2 95.12(17)
N1L Co6 O1M Co2 -78.7(2)
O1L Co6 O1M Co2 -19.03(18)
O1H Co2 O1M C2M -15.3(9)
O9 Co2 O1M C2M 97.2(4)
N1M Co2 O1M C2M -0.9(4)
O6 Co2 O1M C2M -169.4(4)
O1L Co2 O1M C2M -100.5(4)
O1H Co2 O1M Co1 -150.9(6)
O9 Co2 O1M Co1 -38.4(3)
N1M Co2 O1M Co1 -136.5(4)
O6 Co2 O1M Co1 55.0(3)
O1L Co2 O1M Co1 123.9(3)
O1H Co2 O1M Co6 105.5(7)
O9 Co2 O1M Co6 -141.92(16)
N1M Co2 O1M Co6 119.9(3)
O6 Co2 O1M Co6 -48.60(18)
O1L Co2 O1M Co6 20.34(19)
O1H Co2 N1M C2M 176.6(5)
O9 Co2 N1M C2M -84.3(5)
O6 Co2 N1M C2M 44.2(10)
O1L Co2 N1M C2M 75.6(5)
O1M Co2 N1M C2M 0.9(4)
O1H Co2 N1M C6M -3.4(9)
O9 Co2 N1M C6M 95.7(9)
O6 Co2 N1M C6M -135.8(8)
O1L Co2 N1M C6M -104.3(9)
O1M Co2 N1M C6M -179.1(10)
Co1 O1M C2M N1M 133.5(6)
Co6 O1M C2M N1M -96.7(8)
Co2 O1M C2M N1M 1.4(7)
Co1 O1M C2M C3M -48.4(11)
Co6 O1M C2M C3M 81.4(9)
Co2 O1M C2M C3M 179.5(8)
C6M N1M C2M O1M 178.5(6)
Co2 N1M C2M O1M -1.5(7)
C6M N1M C2M C3M 0.2(12)
Co2 N1M C2M C3M -179.8(7)
O1M C2M C3M C4M -178.1(8)
N1M C2M C3M C4M -0.1(12)
C2M C3M C4M C5M -0.1(13)
C3M C4M C5M C6M 0.2(14)
C4M C5M C6M N1M -0.1(13)
C4M C5M C6M Cl6M 178.6(7)
C2M N1M C6M C5M -0.1(12)
Co2 N1M C6M C5M 179.8(7)
C2M N1M C6M Cl6M -178.8(6)
Co2 N1M C6M Cl6M 1.1(12)
O2S C2S O1S C3S -6(3)
C1S C2S O1S C3S -175.3(12)
O1S C2S O2S Na1 17(4)
C1S C2S O2S Na1 -173.7(9)
O13 Na1 O2S C2S 113(2)
O2D Na1 O2S C2S -80(2)
O11 Na1 O2S C2S -131.7(18)
O14 Na1 O2S C2S 30(2)
Co4 Na1 O2S C2S -64(2)
Na2 Na1 O2S C2S 70(2)
C2S O1S C3S C4S -175.9(16)
O4S C6S O3S C7S 6(2)
C5S' C6S O3S C7S -159.2(16)
C5S C6S O3S C7S 150.7(16)
O3S C6S O4S Na2 3(3)
C5S' C6S O4S Na2 167.5(16)
C5S C6S O4S Na2 -135(2)
O2E Na2 O4S C6S -53(2)
O14 Na2 O4S C6S 136(2)
O13 Na2 O4S C6S 51(2)
O3 Na2 O4S C6S -45(3)
C4E Na2 O4S C6S -126(2)
Co7 Na2 O4S C6S -26(2)
Na1 Na2 O4S C6S 92(2)
C6S O3S C7S C8S 168.8(12)
